data_7717342
loop_
_publ_author_name
'Fener, Benjamin'
'Sch\"uler, Philipp'
'Liebing, Phil'
'G\"orls, Helmar'
'Westerhausen, Matthias'

_publ_section_title
;
 Syntheses and Structures of Dimesitylphosphinite Complexes of the Alkali
 Metals as well as Their Catalytic Activity in Hydro-phosphorylation
 Reactions
;
_journal_name_full 'Dalton Transactions'
_journal_paper_doi 10.1039/D4DT02721C
_journal_year 2024
_chemical_formula_moiety 'C90 H139 Cs2 O3 P3'
_chemical_formula_sum 'C90 H139 Cs2 O3 P3'
_chemical_formula_weight 1627.73
_space_group_crystal_system triclinic
_space_group_IT_number 2
_space_group_name_Hall '-P 1'
_space_group_name_H-M_alt 'P -1'
_atom_sites_solution_hydrogens mixed
_atom_sites_solution_primary dual
_audit_creation_date 2024-07-12
_audit_creation_method
;
Olex2 1.5
(compiled 2023.03.06 svn.rbb2c1857 for OlexSys, GUI svn.r6748)
;
_audit_update_record
;
2024-10-18 deposited with the CCDC.	2024-10-23 downloaded from the CCDC.
;
_cell_angle_alpha 72.089(3)
_cell_angle_beta 62.708(3)
_cell_angle_gamma 81.454(3)
_cell_formula_units_Z 2
_cell_length_a 18.486(2)
_cell_length_b 18.651(2)
_cell_length_c 19.470(2)
_cell_measurement_reflns_used 9894
_cell_measurement_temperature 120
_cell_measurement_theta_max 24.711
_cell_measurement_theta_min 2.223
_cell_volume 5676.3(11)
_computing_cell_refinement 'SAINT V8.40B (Bruker AXS, 2016)'
_computing_data_collection 'SAINT V8.40B (Bruker AXS, 2016)'
_computing_data_reduction 'SAINT V8.40B (Bruker AXS, 2016)'
_computing_molecular_graphics 'Diamond 4 (Brandenburg, 1997)'
_computing_publication_material 'Olex2 1.5 (Dolomanov et al., 2009)'
_computing_structure_refinement 'SHELXL 2018/3 (Sheldrick, 2018)'
_computing_structure_solution 'SHELXT 2018/2 (Sheldrick, 2018)'
_diffrn_ambient_temperature 120
_diffrn_detector 'Bruker APEX II'
_diffrn_detector_area_resol_mean 7.9
_diffrn_detector_type 'CCD area detector'
_diffrn_measured_fraction_theta_full 0.992
_diffrn_measured_fraction_theta_max 0.992
_diffrn_measurement_device 'three-circle diffractometer'
_diffrn_measurement_device_type 'Bruker-Nonius Kappa-CCD'
_diffrn_measurement_method '\w and \f scans'
_diffrn_radiation_monochromator 'mirror optics'
_diffrn_radiation_probe x-ray
_diffrn_radiation_type MoK\a
_diffrn_radiation_wavelength 0.71073
_diffrn_reflns_av_R_equivalents 0.0772
_diffrn_reflns_av_unetI/netI 0.0934
_diffrn_reflns_Laue_measured_fraction_full 0.992
_diffrn_reflns_Laue_measured_fraction_max 0.992
_diffrn_reflns_limit_h_max 21
_diffrn_reflns_limit_h_min -21
_diffrn_reflns_limit_k_max 22
_diffrn_reflns_limit_k_min -21
_diffrn_reflns_limit_l_max 23
_diffrn_reflns_limit_l_min -23
_diffrn_reflns_number 62243
_diffrn_reflns_point_group_measured_fraction_full 0.992
_diffrn_reflns_point_group_measured_fraction_max 0.992
_diffrn_reflns_theta_full 25.083
_diffrn_reflns_theta_max 25.083
_diffrn_reflns_theta_min 1.240
_diffrn_source 'microfocus sealed X-ray tube'
_diffrn_source_current 0.6
_diffrn_source_power 0.03
_diffrn_source_type 'Incoatec I\ms'
_diffrn_source_voltage 50.0
_exptl_absorpt_coefficient_mu 0.719
_exptl_absorpt_correction_T_max 0.8620
_exptl_absorpt_correction_T_min 0.7404
_exptl_absorpt_correction_type multi-scan
_exptl_absorpt_process_details
;
SADABS-2016/2 (Bruker,2016/2) was used for absorption correction.
wR2(int) was 0.1061 before and 0.0818 after correction.
The Ratio of minimum to maximum transmission is 0.8589.
The \l/2 correction factor is Not present.
;
_exptl_crystal_colour colourless
_exptl_crystal_colour_primary colourless
_exptl_crystal_density_diffrn 0.952
_exptl_crystal_description prism
_exptl_crystal_F_000 1716
_exptl_crystal_size_max 0.11
_exptl_crystal_size_mid 0.09
_exptl_crystal_size_min 0.07
_refine_diff_density_max 1.993
_refine_diff_density_min -0.679
_refine_diff_density_rms 0.110
_refine_ls_extinction_method none
_refine_ls_goodness_of_fit_ref 1.002
_refine_ls_hydrogen_treatment mixed
_refine_ls_matrix_type full
_refine_ls_number_parameters 951
_refine_ls_number_reflns 20031
_refine_ls_number_restraints 67
_refine_ls_restrained_S_all 1.001
_refine_ls_R_factor_all 0.1356
_refine_ls_R_factor_gt 0.0734
_refine_ls_shift/su_max 0.001
_refine_ls_shift/su_mean 0.000
_refine_ls_structure_factor_coef Fsqd
_refine_ls_weighting_details 'w=1/[\s^2^(Fo^2^)+(0.0969P)^2^+23.0230P] where P=(Fo^2^+2Fc^2^)/3'
_refine_ls_weighting_scheme calc
_refine_ls_wR_factor_gt 0.1784
_refine_ls_wR_factor_ref 0.2262
_reflns_Friedel_coverage 0.000
_reflns_number_gt 11317
_reflns_number_total 20031
_reflns_threshold_expression 'I > 2\s(I)'
_cod_data_source_file d4dt02721c2.cif
_cod_data_source_block bn00758
_cod_original_cell_volume 5676.1(12)
_cod_database_code 7717342
_shelx_shelxl_version_number 2018/3
_shelx_space_group_comment
;
The symmetry employed for this shelxl refinement is uniquely defined
by the following loop, which should always be used as a source of
symmetry information in preference to the above space-group names.
They are only intended as comments.
;
_shelx_estimated_absorpt_t_max 0.951
_shelx_estimated_absorpt_t_min 0.925
_olex2_refinement_description
;
1. Fixed Uiso
 At 1.2 times of:
  All C(H) groups, All P(H) groups
 At 1.5 times of:
  All C(H,H,H) groups, All C(H,H,H,H,H,H) groups
2. Restrained distances
 P3-H3
 1.3 with sigma of 0.02
 C88-C90A \\sim C88-C90B
 with sigma of 0.02
 C49-C55A \\sim C49-C55B
 with sigma of 0.02
 C57-C55A \\sim C57-C55B
 with sigma of 0.02
 C55A-C56A \\sim C55B-C56B
 with sigma of 0.02
 C49-C56A \\sim C49-C56B
 with sigma of 0.04
 C57-C56A \\sim C57-C56B
 with sigma of 0.04
3. Uiso/Uaniso restraints and constraints
Uanis(C90B) \\sim Ueq: with sigma of 0.02 and sigma for terminal atoms of 0.04
Uanis(C90A) \\sim Ueq: with sigma of 0.01 and sigma for terminal atoms of 0.02
Uanis(C76) \\sim Ueq: with sigma of 0.02 and sigma for terminal atoms of 0.04
4. Rigid body (RIGU) restrains
 C55A, C56A
 with sigma for 1-2 distances of 0.004 and sigma for 1-3 distances of 0.004
 C55B, C56B
 with sigma for 1-2 distances of 0.004 and sigma for 1-3 distances of 0.004
 C76, C77, C78, C79, C80, C81
 with sigma for 1-2 distances of 0.004 and sigma for 1-3 distances of 0.004
5. Others
 Sof(C90B)=Sof(H90D)=Sof(H90E)=Sof(H90F)=1-FVAR(1)
 Sof(C90A)=Sof(H90A)=Sof(H90B)=Sof(H90C)=FVAR(1)
 Sof(C55B)=Sof(H55B)=Sof(C56B)=Sof(H56D)=Sof(H56E)=Sof(H56F)=Sof(H57D)=
 Sof(H57E)=Sof(H57F)=1-FVAR(2)
 Sof(C55A)=Sof(H55A)=Sof(C56A)=Sof(H56A)=Sof(H56B)=Sof(H56C)=Sof(H57A)=
 Sof(H57B)=Sof(H57C)=FVAR(2)
6.a Ternary CH refined with riding coordinates:
 C7(H7), C10(H10), C13(H13), C22(H22), C25(H25), C28(H28), C37(H37), C40(H40),
 C43(H43), C52(H52), C55B(H55B), C55A(H55A), C58(H58), C67(H67), C70(H70),
 C73(H73), C82(H82), C85(H85), C88(H88)
6.b Me refined with riding coordinates:
 C90A(H90A,H90B,H90C), C90B(H90D,H90E,H90F)
6.c Aromatic/amide H refined with riding coordinates:
 C3(H3A), C5(H5), C18(H18), C20(H20), C33(H33), C35(H35), C48(H48), C50(H50),
 C63(H63), C65(H65), C78(H78), C80(H80)
6.d Idealised Me refined as rotating group:
 C8(H8A,H8B,H8C), C9(H9A,H9B,H9C), C11(H11A,H11B,H11C), C12(H12A,H12B,H12C),
 C14(H14A,H14B,H14C), C15(H15A,H15B,H15C), C23(H23A,H23B,H23C), C24(H24A,H24B,
 H24C), C26(H26A,H26B,H26C), C27(H27A,H27B,H27C), C29(H29A,H29B,H29C), C30(H30A,
 H30B,H30C), C38(H38A,H38B,H38C), C39(H39A,H39B,H39C), C41(H41A,H41B,H41C),
 C42(H42A,H42B,H42C), C44(H44A,H44B,H44C), C45(H45A,H45B,H45C), C53(H53A,H53B,
 H53C), C54(H54A,H54B,H54C), C56A(H56A,H56B,H56C), C56B(H56D,H56E,H56F),
 C57(H57A,H57B,H57C), C57(H57D,H57E,H57F), C59(H59A,H59B,H59C), C60(H60A,H60B,
 H60C), C68(H68A,H68B,H68C), C69(H69A,H69B,H69C), C71(H71A,H71B,H71C), C72(H72A,
 H72B,H72C), C74(H74A,H74B,H74C), C75(H75A,H75B,H75C), C83(H83A,H83B,H83C),
 C84(H84A,H84B,H84C), C86(H86A,H86B,H86C), C87(H87A,H87B,H87C), C89(H89A,H89B,
 H89C)
;
_smtbx_masks_void_probe_radius 1.2
_smtbx_masks_void_truncation_radius 1.2
_olex2_date_sample_data_collection 2024-07-10
_olex2_date_sample_submission 2024-07-08
_olex2_submission_special_instructions 'No special instructions were received'

loop_
_space_group_symop_operation_xyz
'x, y, z'
'-x, -y, -z'

loop_
_atom_site_label
_atom_site_type_symbol
_atom_site_fract_x
_atom_site_fract_y
_atom_site_fract_z
_atom_site_U_iso_or_equiv
_atom_site_adp_type
_atom_site_occupancy
_atom_site_site_symmetry_order
_atom_site_calc_flag
_atom_site_refinement_flags_posn
_atom_site_refinement_flags_adp
_atom_site_refinement_flags_occupancy
_atom_site_disorder_assembly
_atom_site_disorder_group
Cs1 Cs 0.68109(3) 0.65661(3) 0.56335(3) 0.04810(16) Uani 1 1 d . . . . .
Cs2 Cs 0.94661(3) 0.63642(3) 0.42146(3) 0.05961(19) Uani 1 1 d . . . . .
P1 P 0.82514(11) 0.74242(11) 0.34170(12) 0.0425(5) Uani 1 1 d . . . . .
P2 P 0.85039(11) 0.53077(11) 0.61815(12) 0.0436(5) Uani 1 1 d . . . . .
P3 P 0.45704(11) 0.71063(11) 0.74630(12) 0.0426(5) Uani 1 1 d D . . . .
H3 H 0.462(4) 0.648(2) 0.798(3) 0.051 Uiso 1 1 d D U . . .
O1 O 0.8128(3) 0.7426(3) 0.4252(3) 0.0397(11) Uani 1 1 d . . . . .
O2 O 0.8132(3) 0.5434(3) 0.5590(3) 0.0463(12) Uani 1 1 d . . . . .
O3 O 0.5284(3) 0.7144(3) 0.6675(3) 0.0567(14) Uani 1 1 d . . . . .
C1 C 0.7201(4) 0.7142(4) 0.3640(4) 0.0404(17) Uani 1 1 d . . . . .
C2 C 0.7106(4) 0.6382(4) 0.3717(4) 0.0380(16) Uani 1 1 d . . . . .
C3 C 0.6331(4) 0.6076(4) 0.4090(4) 0.0450(18) Uani 1 1 d . . . . .
H3A H 0.628007 0.556180 0.413584 0.054 Uiso 1 1 calc R U . . .
C4 C 0.5639(4) 0.6491(4) 0.4392(5) 0.0440(18) Uani 1 1 d . . . . .
C5 C 0.5730(4) 0.7245(4) 0.4273(4) 0.0399(17) Uani 1 1 d . . . . .
H5 H 0.525591 0.755048 0.443696 0.048 Uiso 1 1 calc R U . . .
C6 C 0.6489(4) 0.7579(4) 0.3921(4) 0.0383(16) Uani 1 1 d . . . . .
C7 C 0.7829(4) 0.5858(4) 0.3404(5) 0.050(2) Uani 1 1 d . . . . .
H7 H 0.833673 0.614587 0.319601 0.060 Uiso 1 1 calc R U . . .
C8 C 0.7834(5) 0.5166(4) 0.4071(5) 0.056(2) Uani 1 1 d . . . . .
H8A H 0.784590 0.532623 0.450007 0.085 Uiso 1 1 calc R U . . .
H8B H 0.831669 0.485608 0.385291 0.085 Uiso 1 1 calc R U . . .
H8C H 0.734270 0.487045 0.428811 0.085 Uiso 1 1 calc R U . . .
C9 C 0.7856(6) 0.5625(6) 0.2715(6) 0.081(3) Uani 1 1 d . . . . .
H9A H 0.832513 0.529008 0.253252 0.122 Uiso 1 1 calc R U . . .
H9B H 0.790635 0.607336 0.227068 0.122 Uiso 1 1 calc R U . . .
H9C H 0.735442 0.535933 0.289365 0.122 Uiso 1 1 calc R U . . .
C10 C 0.4804(4) 0.6111(4) 0.4825(5) 0.0480(19) Uani 1 1 d . . . . .
H10 H 0.486049 0.560086 0.516371 0.058 Uiso 1 1 calc R U . . .
C11 C 0.4551(5) 0.5999(6) 0.4227(6) 0.074(3) Uani 1 1 d . . . . .
H11A H 0.446211 0.649081 0.390294 0.112 Uiso 1 1 calc R U . . .
H11B H 0.404576 0.570972 0.451633 0.112 Uiso 1 1 calc R U . . .
H11C H 0.498059 0.572370 0.387483 0.112 Uiso 1 1 calc R U . . .
C12 C 0.4130(6) 0.6524(6) 0.5372(7) 0.088(3) Uani 1 1 d . . . . .
H12A H 0.429240 0.660669 0.575581 0.132 Uiso 1 1 calc R U . . .
H12B H 0.363345 0.622286 0.566528 0.132 Uiso 1 1 calc R U . . .
H12C H 0.402736 0.701145 0.505127 0.132 Uiso 1 1 calc R U . . .
C13 C 0.6515(4) 0.8424(4) 0.3805(4) 0.0411(17) Uani 1 1 d . . . . .
H13 H 0.706514 0.853532 0.372522 0.049 Uiso 1 1 calc R U . . .
C14 C 0.5895(6) 0.8677(5) 0.4524(6) 0.082(3) Uani 1 1 d . . . . .
H14A H 0.534634 0.858891 0.461071 0.123 Uiso 1 1 calc R U . . .
H14B H 0.596314 0.921521 0.442884 0.123 Uiso 1 1 calc R U . . .
H14C H 0.597323 0.839068 0.500025 0.123 Uiso 1 1 calc R U . . .
C15 C 0.6427(7) 0.8861(5) 0.3072(6) 0.073(3) Uani 1 1 d . . . . .
H15A H 0.686390 0.871885 0.260448 0.110 Uiso 1 1 calc R U . . .
H15B H 0.646106 0.940040 0.300091 0.110 Uiso 1 1 calc R U . . .
H15C H 0.589872 0.875369 0.312323 0.110 Uiso 1 1 calc R U . . .
C16 C 0.8414(4) 0.8415(5) 0.2724(5) 0.051(2) Uani 1 1 d . . . . .
C17 C 0.8526(4) 0.9055(5) 0.2912(6) 0.059(2) Uani 1 1 d . . . . .
C18 C 0.8800(5) 0.9730(5) 0.2291(8) 0.084(4) Uani 1 1 d . . . . .
H18 H 0.888168 1.015544 0.241677 0.101 Uiso 1 1 calc R U . . .
C19 C 0.8948(7) 0.9795(7) 0.1545(8) 0.105(5) Uani 1 1 d . . . . .
C20 C 0.8860(6) 0.9169(7) 0.1338(6) 0.090(4) Uani 1 1 d . . . . .
H20 H 0.897758 0.921627 0.079771 0.107 Uiso 1 1 calc R U . . .
C21 C 0.8597(5) 0.8462(6) 0.1924(5) 0.070(3) Uani 1 1 d . . . . .
C22 C 0.8363(5) 0.9037(5) 0.3753(7) 0.069(3) Uani 1 1 d . . . . .
H22 H 0.804544 0.857455 0.413680 0.083 Uiso 1 1 calc R U . . .
C23 C 0.9179(7) 0.9003(6) 0.3809(9) 0.117(5) Uani 1 1 d . . . . .
H23A H 0.946860 0.853403 0.370755 0.175 Uiso 1 1 calc R U . . .
H23B H 0.906830 0.901791 0.434728 0.175 Uiso 1 1 calc R U . . .
H23C H 0.951449 0.943428 0.340806 0.175 Uiso 1 1 calc R U . . .
C24 C 0.7862(7) 0.9741(6) 0.4002(8) 0.088(3) Uani 1 1 d . . . . .
H24A H 0.822021 1.017826 0.374381 0.132 Uiso 1 1 calc R U . . .
H24B H 0.762661 0.964332 0.458716 0.132 Uiso 1 1 calc R U . . .
H24C H 0.742445 0.984184 0.383290 0.132 Uiso 1 1 calc R U . . .
C25 C 0.9261(8) 1.0559(8) 0.0865(8) 0.143(7) Uani 1 1 d . . . . .
H25 H 0.980880 1.046514 0.044555 0.172 Uiso 1 1 calc R U . . .
C26 C 0.9338(12) 1.1180(8) 0.1169(11) 0.194(10) Uani 1 1 d . . . . .
H26A H 0.883711 1.121322 0.164936 0.290 Uiso 1 1 calc R U . . .
H26B H 0.942606 1.165936 0.075195 0.290 Uiso 1 1 calc R U . . .
H26C H 0.979989 1.107201 0.130309 0.290 Uiso 1 1 calc R U . . .
C27 C 0.8684(13) 1.0789(8) 0.0488(8) 0.202(12) Uani 1 1 d . . . . .
H27A H 0.863871 1.037837 0.029489 0.303 Uiso 1 1 calc R U . . .
H27B H 0.888948 1.124013 0.003601 0.303 Uiso 1 1 calc R U . . .
H27C H 0.814750 1.089810 0.088753 0.303 Uiso 1 1 calc R U . . .
C28 C 0.8545(6) 0.7794(7) 0.1671(6) 0.082(3) Uani 1 1 d . . . . .
H28 H 0.820002 0.740158 0.215851 0.098 Uiso 1 1 calc R U . . .
C29 C 0.8162(13) 0.8024(10) 0.1105(11) 0.184(9) Uani 1 1 d . . . . .
H29A H 0.787920 0.850824 0.114364 0.277 Uiso 1 1 calc R U . . .
H29B H 0.777080 0.764054 0.124543 0.277 Uiso 1 1 calc R U . . .
H29C H 0.858446 0.807322 0.055428 0.277 Uiso 1 1 calc R U . . .
C30 C 0.9424(9) 0.7461(6) 0.1275(8) 0.135(6) Uani 1 1 d . . . . .
H30A H 0.980338 0.787227 0.089726 0.203 Uiso 1 1 calc R U . . .
H30B H 0.942063 0.711421 0.098745 0.203 Uiso 1 1 calc R U . . .
H30C H 0.959723 0.718906 0.169385 0.203 Uiso 1 1 calc R U . . .
C31 C 0.7674(4) 0.5660(4) 0.7027(4) 0.0439(18) Uani 1 1 d . . . . .
C32 C 0.6897(4) 0.5318(5) 0.7494(4) 0.047(2) Uani 1 1 d . . . . .
C33 C 0.6319(4) 0.5626(5) 0.8094(5) 0.056(2) Uani 1 1 d . . . . .
H33 H 0.579879 0.539759 0.840802 0.067 Uiso 1 1 calc R U . . .
C34 C 0.6457(5) 0.6236(6) 0.8255(5) 0.065(2) Uani 1 1 d . . . . .
C35 C 0.7206(5) 0.6594(5) 0.7776(6) 0.063(2) Uani 1 1 d . . . . .
H35 H 0.730133 0.703687 0.786575 0.076 Uiso 1 1 calc R U . . .
C36 C 0.7821(4) 0.6308(5) 0.7164(5) 0.055(2) Uani 1 1 d . . . . .
C37 C 0.6670(4) 0.4630(5) 0.7389(5) 0.051(2) Uani 1 1 d . . . . .
H37 H 0.711050 0.454089 0.687812 0.062 Uiso 1 1 calc R U . . .
C38 C 0.5861(5) 0.4734(5) 0.7310(5) 0.061(2) Uani 1 1 d . . . . .
H38A H 0.586015 0.522232 0.693245 0.092 Uiso 1 1 calc R U . . .
H38B H 0.540223 0.471400 0.783693 0.092 Uiso 1 1 calc R U . . .
H38C H 0.580918 0.432973 0.711177 0.092 Uiso 1 1 calc R U . . .
C39 C 0.6616(5) 0.3926(5) 0.8062(5) 0.064(2) Uani 1 1 d . . . . .
H39A H 0.621920 0.401020 0.857838 0.096 Uiso 1 1 calc R U . . .
H39B H 0.715053 0.381364 0.806199 0.096 Uiso 1 1 calc R U . . .
H39C H 0.644240 0.350112 0.797820 0.096 Uiso 1 1 calc R U . . .
C40 C 0.5802(6) 0.6515(7) 0.8951(6) 0.081(3) Uani 1 1 d . . . . .
H40 H 0.526767 0.647368 0.895300 0.097 Uiso 1 1 calc R U . . .
C41 C 0.5877(6) 0.7311(7) 0.8924(6) 0.093(4) Uani 1 1 d . . . . .
H41A H 0.540112 0.744704 0.936916 0.140 Uiso 1 1 calc R U . . .
H41B H 0.590802 0.764693 0.841278 0.140 Uiso 1 1 calc R U . . .
H41C H 0.637164 0.736086 0.897080 0.140 Uiso 1 1 calc R U . . .
C42 C 0.5773(7) 0.5992(7) 0.9733(6) 0.094(4) Uani 1 1 d . . . . .
H42A H 0.628244 0.602953 0.975853 0.141 Uiso 1 1 calc R U . . .
H42B H 0.570142 0.547265 0.975944 0.141 Uiso 1 1 calc R U . . .
H42C H 0.531527 0.613731 1.018556 0.141 Uiso 1 1 calc R U . . .
C43 C 0.8624(5) 0.6747(5) 0.6650(5) 0.058(2) Uani 1 1 d . . . . .
H43 H 0.903296 0.641672 0.633280 0.069 Uiso 1 1 calc R U . . .
C44 C 0.8519(5) 0.7453(5) 0.6055(6) 0.068(2) Uani 1 1 d . . . . .
H44A H 0.829195 0.731751 0.574490 0.102 Uiso 1 1 calc R U . . .
H44B H 0.904854 0.769211 0.568931 0.102 Uiso 1 1 calc R U . . .
H44C H 0.814752 0.780446 0.634603 0.102 Uiso 1 1 calc R U . . .
C45 C 0.8963(6) 0.6930(6) 0.7161(6) 0.083(3) Uani 1 1 d . . . . .
H45A H 0.862405 0.732042 0.741038 0.125 Uiso 1 1 calc R U . . .
H45B H 0.952215 0.711292 0.681943 0.125 Uiso 1 1 calc R U . . .
H45C H 0.896140 0.647501 0.758120 0.125 Uiso 1 1 calc R U . . .
C46 C 0.8537(4) 0.4287(4) 0.6715(4) 0.0453(19) Uani 1 1 d . . . . .
C47 C 0.8429(4) 0.3680(5) 0.6488(5) 0.054(2) Uani 1 1 d . . . . .
C48 C 0.8505(4) 0.2940(5) 0.6915(6) 0.063(2) Uani 1 1 d . . . . .
H48 H 0.843068 0.253371 0.675719 0.075 Uiso 1 1 calc R U . . .
C49 C 0.8691(5) 0.2782(6) 0.7575(6) 0.070(3) Uani 1 1 d D . . . .
C50 C 0.8842(4) 0.3380(5) 0.7753(5) 0.064(3) Uani 1 1 d . . . . .
H50 H 0.898560 0.328380 0.818321 0.076 Uiso 1 1 calc R U . . .
C51 C 0.8796(4) 0.4117(5) 0.7335(5) 0.056(2) Uani 1 1 d . . . . .
C52 C 0.8220(5) 0.3774(5) 0.5796(6) 0.061(2) Uani 1 1 d . . . . .
H52 H 0.806792 0.431527 0.563064 0.073 Uiso 1 1 calc R U . . .
C53 C 0.7503(6) 0.3303(5) 0.6006(7) 0.077(3) Uani 1 1 d . . . . .
H53A H 0.764999 0.276728 0.612112 0.116 Uiso 1 1 calc R U . . .
H53B H 0.736518 0.343863 0.555132 0.116 Uiso 1 1 calc R U . . .
H53C H 0.703204 0.340061 0.647906 0.116 Uiso 1 1 calc R U . . .
C54 C 0.8975(5) 0.3613(5) 0.5076(6) 0.069(3) Uani 1 1 d . . . . .
H54A H 0.937740 0.400870 0.485896 0.103 Uiso 1 1 calc R U . . .
H54B H 0.882108 0.360193 0.466003 0.103 Uiso 1 1 calc R U . . .
H54C H 0.921037 0.312379 0.524813 0.103 Uiso 1 1 calc R U . . .
C55B C 0.8681(9) 0.2038(9) 0.8211(11) 0.049(7) Uani 0.45(2) 1 d D . P A 2
H55B H 0.877625 0.213626 0.863934 0.059 Uiso 0.45(2) 1 calc R U P A 2
C55A C 0.8737(8) 0.1907(8) 0.7918(9) 0.051(6) Uani 0.55(2) 1 d D . P A 1
H55A H 0.892633 0.164729 0.748483 0.061 Uiso 0.55(2) 1 calc R U P A 1
C56A C 0.9315(11) 0.1752(11) 0.8307(13) 0.081(7) Uani 0.55(2) 1 d D . P A 1
H56A H 0.905618 0.190688 0.880593 0.122 Uiso 0.55(2) 1 calc R U P A 1
H56B H 0.981695 0.203770 0.793823 0.122 Uiso 0.55(2) 1 calc R U P A 1
H56C H 0.944486 0.121253 0.842748 0.122 Uiso 0.55(2) 1 calc R U P A 1
C56B C 0.9393(10) 0.1605(10) 0.7720(14) 0.063(7) Uani 0.45(2) 1 d D . P A 2
H56D H 0.941809 0.109843 0.805810 0.095 Uiso 0.45(2) 1 calc R U P A 2
H56E H 0.989985 0.187023 0.751937 0.095 Uiso 0.45(2) 1 calc R U P A 2
H56F H 0.931934 0.156574 0.726495 0.095 Uiso 0.45(2) 1 calc R U P A 2
C57 C 0.7885(5) 0.1652(5) 0.8565(6) 0.073(3) Uani 1 1 d D . . . .
H57A H 0.770923 0.192028 0.897696 0.109 Uiso 0.55(2) 1 calc R U P A 1
H57B H 0.789312 0.110831 0.881080 0.109 Uiso 0.55(2) 1 calc R U P A 1
H57C H 0.750539 0.176259 0.832165 0.109 Uiso 0.55(2) 1 calc R U P A 1
H57D H 0.787732 0.118320 0.897231 0.109 Uiso 0.45(2) 1 calc R U P A 2
H57E H 0.781592 0.153609 0.814026 0.109 Uiso 0.45(2) 1 calc R U P A 2
H57F H 0.744027 0.198309 0.881355 0.109 Uiso 0.45(2) 1 calc R U P A 2
C58 C 0.9013(4) 0.4759(4) 0.7555(4) 0.0391(17) Uani 1 1 d . . . . .
H58 H 0.898430 0.525324 0.717638 0.047 Uiso 1 1 calc R U . . .
C59 C 0.9857(5) 0.4647(6) 0.7520(6) 0.073(3) Uani 1 1 d . . . . .
H59A H 1.026169 0.465944 0.697086 0.109 Uiso 1 1 calc R U . . .
H59B H 0.988740 0.415864 0.788541 0.109 Uiso 1 1 calc R U . . .
H59C H 0.996905 0.505044 0.768250 0.109 Uiso 1 1 calc R U . . .
C60 C 0.8386(6) 0.4763(6) 0.8443(5) 0.075(3) Uani 1 1 d . . . . .
H60A H 0.784366 0.489919 0.846807 0.112 Uiso 1 1 calc R U . . .
H60B H 0.855691 0.513114 0.860539 0.112 Uiso 1 1 calc R U . . .
H60C H 0.836997 0.426047 0.880669 0.112 Uiso 1 1 calc R U . . .
C61 C 0.4442(4) 0.7868(4) 0.7918(4) 0.0447(18) Uani 1 1 d . . . . .
C62 C 0.4912(4) 0.8518(5) 0.7505(5) 0.0463(19) Uani 1 1 d . . . . .
C63 C 0.4780(6) 0.9043(5) 0.7923(6) 0.065(2) Uani 1 1 d . . . . .
H63 H 0.509930 0.948689 0.764893 0.078 Uiso 1 1 calc R U . . .
C64 C 0.4216(6) 0.8965(6) 0.8709(6) 0.073(3) Uani 1 1 d . . . . .
C65 C 0.3756(6) 0.8324(6) 0.9091(6) 0.071(3) Uani 1 1 d . . . . .
H65 H 0.335817 0.826014 0.963203 0.085 Uiso 1 1 calc R U . . .
C66 C 0.3846(5) 0.7763(5) 0.8723(5) 0.055(2) Uani 1 1 d . . . . .
C67 C 0.5569(5) 0.8682(5) 0.6642(5) 0.058(2) Uani 1 1 d . . . . .
H67 H 0.545606 0.836261 0.637386 0.070 Uiso 1 1 calc R U . . .
C68 C 0.6412(5) 0.8456(6) 0.6610(6) 0.076(3) Uani 1 1 d . . . . .
H68A H 0.655221 0.877301 0.684957 0.115 Uiso 1 1 calc R U . . .
H68B H 0.681633 0.852311 0.604994 0.115 Uiso 1 1 calc R U . . .
H68C H 0.640704 0.792623 0.691089 0.115 Uiso 1 1 calc R U . . .
C69 C 0.5581(6) 0.9505(5) 0.6153(6) 0.075(3) Uani 1 1 d . . . . .
H69A H 0.502940 0.966198 0.621302 0.113 Uiso 1 1 calc R U . . .
H69B H 0.594594 0.955086 0.558464 0.113 Uiso 1 1 calc R U . . .
H69C H 0.577341 0.982674 0.634778 0.113 Uiso 1 1 calc R U . . .
C70 C 0.4061(9) 0.9591(8) 0.9136(9) 0.113(5) Uani 1 1 d . . . . .
H70 H 0.451747 0.991628 0.868198 0.135 Uiso 1 1 calc R U . . .
C71 C 0.3454(12) 1.0105(8) 0.9070(9) 0.152(7) Uani 1 1 d . . . . .
H71A H 0.352323 1.025517 0.851533 0.229 Uiso 1 1 calc R U . . .
H71B H 0.349031 1.055026 0.921901 0.229 Uiso 1 1 calc R U . . .
H71C H 0.291996 0.987164 0.943049 0.229 Uiso 1 1 calc R U . . .
C72 C 0.4418(12) 0.9417(9) 0.9650(12) 0.181(9) Uani 1 1 d . . . . .
H72A H 0.421293 0.893279 1.004673 0.272 Uiso 1 1 calc R U . . .
H72B H 0.428755 0.981140 0.992680 0.272 Uiso 1 1 calc R U . . .
H72C H 0.501012 0.938299 0.934386 0.272 Uiso 1 1 calc R U . . .
C73 C 0.3306(5) 0.7081(5) 0.9217(5) 0.056(2) Uani 1 1 d . . . . .
H73 H 0.348209 0.671265 0.888901 0.068 Uiso 1 1 calc R U . . .
C74 C 0.2411(5) 0.7285(6) 0.9407(5) 0.072(3) Uani 1 1 d . . . . .
H74A H 0.221651 0.763852 0.973906 0.107 Uiso 1 1 calc R U . . .
H74B H 0.208255 0.682680 0.969901 0.107 Uiso 1 1 calc R U . . .
H74C H 0.236259 0.751902 0.890520 0.107 Uiso 1 1 calc R U . . .
C75 C 0.3390(5) 0.6692(6) 0.9993(5) 0.075(3) Uani 1 1 d . . . . .
H75A H 0.396372 0.656440 0.986325 0.113 Uiso 1 1 calc R U . . .
H75B H 0.306734 0.623003 1.027117 0.113 Uiso 1 1 calc R U . . .
H75C H 0.319420 0.703081 1.034056 0.113 Uiso 1 1 calc R U . . .
C76 C 0.3602(4) 0.6971(4) 0.7474(4) 0.0436(17) Uani 1 1 d . U . . .
C77 C 0.3221(4) 0.7600(4) 0.7143(4) 0.0420(16) Uani 1 1 d . . . . .
C78 C 0.2454(4) 0.7484(5) 0.7200(5) 0.0483(18) Uani 1 1 d . . . . .
H78 H 0.217648 0.790348 0.700065 0.058 Uiso 1 1 calc R U . . .
C79 C 0.2094(5) 0.6789(5) 0.7533(6) 0.060(2) Uani 1 1 d . . . . .
C80 C 0.2515(5) 0.6190(5) 0.7806(5) 0.062(2) Uani 1 1 d . . . . .
H80 H 0.228012 0.570419 0.801422 0.074 Uiso 1 1 calc R U . . .
C81 C 0.3245(5) 0.6245(4) 0.7799(5) 0.055(2) Uani 1 1 d . . . . .
C82 C 0.3600(5) 0.8370(4) 0.6726(4) 0.0472(19) Uani 1 1 d . . . . .
H82 H 0.416857 0.832215 0.667282 0.057 Uiso 1 1 calc R U . . .
C83 C 0.3650(5) 0.8664(5) 0.5888(5) 0.055(2) Uani 1 1 d . . . . .
H83A H 0.392486 0.828890 0.558892 0.083 Uiso 1 1 calc R U . . .
H83B H 0.395897 0.913385 0.561016 0.083 Uiso 1 1 calc R U . . .
H83C H 0.310001 0.875869 0.592451 0.083 Uiso 1 1 calc R U . . .
C84 C 0.3147(5) 0.8931(5) 0.7210(5) 0.057(2) Uani 1 1 d . . . . .
H84A H 0.257990 0.897322 0.729075 0.085 Uiso 1 1 calc R U . . .
H84B H 0.340641 0.942476 0.691921 0.085 Uiso 1 1 calc R U . . .
H84C H 0.316052 0.875727 0.773292 0.085 Uiso 1 1 calc R U . . .
C85 C 0.1275(5) 0.6675(6) 0.7558(6) 0.071(3) Uani 1 1 d . . . . .
H85 H 0.106792 0.616950 0.793615 0.086 Uiso 1 1 calc R U . . .
C86 C 0.1421(6) 0.6653(6) 0.6729(7) 0.085(3) Uani 1 1 d . . . . .
H86A H 0.160967 0.714715 0.634566 0.128 Uiso 1 1 calc R U . . .
H86B H 0.091290 0.652885 0.675111 0.128 Uiso 1 1 calc R U . . .
H86C H 0.183567 0.626983 0.655588 0.128 Uiso 1 1 calc R U . . .
C87 C 0.0648(6) 0.7247(8) 0.7871(9) 0.120(5) Uani 1 1 d . . . . .
H87A H 0.058626 0.724003 0.840088 0.181 Uiso 1 1 calc R U . . .
H87B H 0.012692 0.712589 0.791765 0.181 Uiso 1 1 calc R U . . .
H87C H 0.082117 0.774822 0.750075 0.181 Uiso 1 1 calc R U . . .
C88 C 0.3671(7) 0.5526(5) 0.8049(7) 0.082(3) Uani 1 1 d D . . . .
H88 H 0.416415 0.564399 0.807921 0.099 Uiso 1 1 calc R U . B 1
C89 C 0.3899(8) 0.5030(7) 0.7485(10) 0.124(5) Uani 1 1 d . . . . .
H89A H 0.422787 0.460099 0.762741 0.186 Uiso 1 1 calc R U . . .
H89B H 0.421328 0.532463 0.693013 0.186 Uiso 1 1 calc R U . . .
H89C H 0.340292 0.484587 0.753485 0.186 Uiso 1 1 calc R U . . .
C90A C 0.306(2) 0.5060(15) 0.8880(14) 0.147(12) Uani 0.70(5) 1 d D U P C 1
H90A H 0.332033 0.459011 0.905601 0.221 Uiso 0.70(5) 1 calc R U P C 1
H90B H 0.288503 0.535202 0.927206 0.221 Uiso 0.70(5) 1 calc R U P C 1
H90C H 0.258291 0.494279 0.883874 0.221 Uiso 0.70(5) 1 calc R U P C 1
C90B C 0.352(4) 0.521(3) 0.8924(18) 0.098(19) Uani 0.30(5) 1 d D U P C 2
H90D H 0.383594 0.474386 0.898228 0.146 Uiso 0.30(5) 1 calc R U P C 2
H90E H 0.367458 0.557746 0.909259 0.146 Uiso 0.30(5) 1 calc R U P C 2
H90F H 0.293539 0.509502 0.925936 0.146 Uiso 0.30(5) 1 calc R U P C 2

loop_
_atom_site_aniso_label
_atom_site_aniso_U_11
_atom_site_aniso_U_22
_atom_site_aniso_U_33
_atom_site_aniso_U_23
_atom_site_aniso_U_13
_atom_site_aniso_U_12
Cs1 0.0312(2) 0.0528(3) 0.0455(3) -0.0070(2) -0.0116(2) 0.0100(2)
Cs2 0.0305(3) 0.0757(4) 0.0480(3) 0.0029(3) -0.0109(2) 0.0058(2)
P1 0.0292(9) 0.0473(12) 0.0456(11) -0.0073(9) -0.0155(8) 0.0002(8)
P2 0.0252(9) 0.0515(12) 0.0417(11) -0.0045(9) -0.0112(8) 0.0051(8)
P3 0.0323(10) 0.0471(12) 0.0461(11) -0.0141(9) -0.0178(9) 0.0113(8)
O1 0.029(2) 0.039(3) 0.044(3) -0.005(2) -0.015(2) 0.000(2)
O2 0.042(3) 0.048(3) 0.039(3) -0.010(2) -0.013(2) 0.007(2)
O3 0.040(3) 0.058(3) 0.054(3) -0.015(3) -0.010(3) 0.012(3)
C1 0.024(3) 0.058(5) 0.035(4) -0.010(3) -0.011(3) 0.000(3)
C2 0.027(3) 0.038(4) 0.048(4) -0.017(3) -0.014(3) 0.005(3)
C3 0.036(4) 0.046(4) 0.053(5) -0.014(4) -0.021(4) 0.004(3)
C4 0.032(4) 0.047(5) 0.051(5) -0.014(4) -0.015(3) -0.004(3)
C5 0.031(4) 0.050(5) 0.040(4) -0.016(3) -0.016(3) 0.004(3)
C6 0.037(4) 0.041(4) 0.040(4) -0.012(3) -0.019(3) -0.001(3)
C7 0.035(4) 0.052(5) 0.072(6) -0.029(4) -0.026(4) 0.005(3)
C8 0.041(4) 0.045(5) 0.082(6) -0.029(5) -0.023(4) 0.016(4)
C9 0.051(5) 0.124(9) 0.095(8) -0.073(7) -0.036(5) 0.031(6)
C10 0.033(4) 0.046(5) 0.056(5) -0.015(4) -0.012(4) 0.001(3)
C11 0.042(5) 0.102(8) 0.074(6) -0.021(6) -0.018(5) -0.018(5)
C12 0.049(5) 0.081(7) 0.106(8) -0.036(6) 0.001(5) -0.019(5)
C13 0.030(4) 0.048(4) 0.050(4) -0.018(4) -0.018(3) 0.000(3)
C14 0.085(7) 0.054(6) 0.075(7) -0.032(5) 0.003(6) -0.012(5)
C15 0.105(8) 0.046(5) 0.097(7) -0.023(5) -0.067(7) 0.007(5)
C16 0.022(4) 0.058(5) 0.049(5) 0.005(4) -0.010(3) 0.005(3)
C17 0.026(4) 0.052(5) 0.079(6) 0.000(5) -0.017(4) 0.003(4)
C18 0.039(5) 0.046(6) 0.115(10) 0.010(6) -0.011(6) 0.005(4)
C19 0.069(7) 0.078(8) 0.076(8) 0.018(7) 0.010(6) 0.032(6)
C20 0.057(6) 0.106(9) 0.041(5) 0.003(6) 0.006(4) 0.035(6)
C21 0.045(5) 0.083(7) 0.049(5) -0.007(5) -0.006(4) 0.019(5)
C22 0.060(6) 0.046(5) 0.107(8) -0.002(5) -0.051(6) -0.010(4)
C23 0.093(9) 0.072(7) 0.209(15) -0.004(8) -0.105(10) -0.012(6)
C24 0.099(8) 0.065(6) 0.139(10) -0.042(7) -0.080(8) 0.015(6)
C25 0.093(9) 0.099(10) 0.091(9) 0.031(8) 0.036(7) 0.034(8)
C26 0.191(19) 0.068(10) 0.186(19) 0.001(11) 0.013(15) -0.021(11)
C27 0.27(2) 0.095(11) 0.083(10) 0.023(8) -0.007(13) 0.088(13)
C28 0.069(6) 0.114(9) 0.049(5) -0.026(6) -0.023(5) 0.034(6)
C29 0.28(2) 0.197(17) 0.197(17) -0.145(15) -0.188(18) 0.136(16)
C30 0.167(14) 0.064(7) 0.131(11) -0.031(8) -0.046(10) 0.065(8)
C31 0.030(4) 0.047(5) 0.047(4) -0.007(4) -0.016(3) 0.005(3)
C32 0.023(3) 0.071(5) 0.038(4) -0.008(4) -0.014(3) 0.013(3)
C33 0.028(4) 0.085(7) 0.051(5) -0.020(5) -0.013(4) 0.001(4)
C34 0.039(5) 0.099(7) 0.053(5) -0.027(5) -0.019(4) 0.018(5)
C35 0.047(5) 0.076(6) 0.079(6) -0.035(5) -0.035(5) 0.019(4)
C36 0.033(4) 0.079(6) 0.048(5) -0.022(4) -0.017(4) 0.019(4)
C37 0.030(4) 0.064(5) 0.049(5) 0.001(4) -0.018(4) -0.002(4)
C38 0.041(5) 0.081(6) 0.053(5) -0.002(5) -0.023(4) -0.005(4)
C39 0.038(4) 0.083(7) 0.056(5) 0.004(5) -0.021(4) -0.005(4)
C40 0.053(6) 0.131(10) 0.067(7) -0.047(7) -0.029(5) 0.025(6)
C41 0.084(7) 0.133(10) 0.064(6) -0.056(7) -0.031(6) 0.057(7)
C42 0.077(7) 0.130(10) 0.068(7) -0.046(7) -0.018(6) 0.015(7)
C43 0.036(4) 0.073(6) 0.058(5) -0.022(5) -0.013(4) 0.002(4)
C44 0.047(5) 0.073(6) 0.070(6) -0.014(5) -0.017(5) -0.004(4)
C45 0.059(6) 0.109(9) 0.093(8) -0.034(7) -0.038(6) -0.005(6)
C46 0.017(3) 0.058(5) 0.035(4) 0.004(4) 0.000(3) -0.004(3)
C47 0.025(4) 0.049(5) 0.067(5) 0.000(4) -0.012(4) 0.000(3)
C48 0.028(4) 0.048(5) 0.087(7) 0.001(5) -0.016(4) -0.006(4)
C49 0.033(4) 0.070(7) 0.085(7) 0.012(5) -0.028(5) -0.006(4)
C50 0.024(4) 0.076(7) 0.064(6) 0.012(5) -0.017(4) -0.001(4)
C51 0.019(3) 0.075(6) 0.055(5) -0.002(4) -0.012(3) 0.004(4)
C52 0.046(5) 0.059(5) 0.079(6) -0.014(5) -0.033(5) 0.005(4)
C53 0.064(6) 0.062(6) 0.116(9) -0.019(6) -0.050(6) -0.003(5)
C54 0.060(6) 0.069(6) 0.084(7) -0.023(5) -0.036(5) 0.003(5)
C55B 0.055(13) 0.043(11) 0.057(14) -0.002(10) -0.041(10) 0.008(8)
C55A 0.037(9) 0.063(12) 0.031(9) -0.006(8) 0.001(6) -0.004(8)
C56A 0.075(13) 0.066(13) 0.086(15) 0.011(11) -0.044(11) 0.006(10)
C56B 0.047(11) 0.043(11) 0.093(17) -0.009(11) -0.036(11) 0.012(8)
C57 0.047(5) 0.063(6) 0.070(6) 0.001(5) -0.009(5) 0.009(4)
C58 0.017(3) 0.055(5) 0.043(4) -0.012(4) -0.017(3) 0.012(3)
C59 0.040(5) 0.084(7) 0.092(7) -0.015(6) -0.035(5) 0.006(4)
C60 0.062(6) 0.096(8) 0.057(6) 0.000(5) -0.030(5) -0.007(5)
C61 0.035(4) 0.054(5) 0.041(4) -0.015(4) -0.015(3) 0.006(4)
C62 0.041(4) 0.056(5) 0.048(4) -0.018(4) -0.024(4) 0.007(4)
C63 0.062(6) 0.070(6) 0.071(6) -0.017(5) -0.038(5) 0.001(5)
C64 0.071(6) 0.095(8) 0.065(6) -0.047(6) -0.027(5) 0.011(6)
C65 0.068(6) 0.094(8) 0.057(6) -0.037(6) -0.030(5) 0.022(6)
C66 0.050(5) 0.061(5) 0.059(5) -0.022(4) -0.029(4) 0.017(4)
C67 0.043(5) 0.068(6) 0.060(5) -0.017(5) -0.020(4) -0.001(4)
C68 0.041(5) 0.104(8) 0.059(6) -0.007(5) -0.010(4) -0.002(5)
C69 0.078(7) 0.066(6) 0.066(6) 0.002(5) -0.030(5) -0.006(5)
C70 0.115(10) 0.128(12) 0.128(11) -0.094(10) -0.047(9) 0.010(9)
C71 0.27(2) 0.092(10) 0.150(13) -0.070(10) -0.140(15) 0.076(12)
C72 0.28(2) 0.140(14) 0.27(2) -0.138(15) -0.22(2) 0.065(14)
C73 0.044(5) 0.074(6) 0.037(4) -0.010(4) -0.012(4) 0.006(4)
C74 0.045(5) 0.100(8) 0.060(6) -0.010(5) -0.020(4) -0.003(5)
C75 0.049(5) 0.098(8) 0.064(6) -0.019(5) -0.020(5) 0.019(5)
C76 0.022(3) 0.055(4) 0.045(4) -0.024(3) -0.006(3) 0.019(3)
C77 0.038(4) 0.043(4) 0.040(4) -0.008(3) -0.017(3) 0.008(3)
C78 0.034(4) 0.055(4) 0.058(5) -0.020(4) -0.021(4) 0.008(3)
C79 0.046(5) 0.063(5) 0.079(6) -0.027(4) -0.030(4) 0.002(3)
C80 0.058(5) 0.054(5) 0.077(6) -0.017(4) -0.032(5) -0.002(4)
C81 0.054(4) 0.046(4) 0.072(6) -0.017(4) -0.034(4) 0.008(3)
C82 0.045(4) 0.047(5) 0.050(5) -0.010(4) -0.025(4) 0.009(4)
C83 0.052(5) 0.060(5) 0.046(5) -0.006(4) -0.023(4) 0.008(4)
C84 0.055(5) 0.052(5) 0.061(5) -0.019(4) -0.027(4) 0.020(4)
C85 0.053(5) 0.076(7) 0.095(7) -0.032(6) -0.037(5) 0.004(5)
C86 0.063(6) 0.100(8) 0.128(10) -0.055(7) -0.059(7) 0.008(6)
C87 0.059(7) 0.151(12) 0.189(14) -0.121(11) -0.048(8) 0.029(7)
C88 0.098(8) 0.039(5) 0.135(10) -0.012(6) -0.083(8) 0.012(5)
C89 0.111(10) 0.084(8) 0.246(18) -0.084(10) -0.125(12) 0.048(7)
C90A 0.154(18) 0.117(15) 0.150(17) 0.022(11) -0.095(13) 0.026(13)
C90B 0.10(3) 0.09(3) 0.12(3) -0.02(2) -0.08(2) 0.03(2)

loop_
_atom_type_symbol
_atom_type_description
_atom_type_scat_dispersion_real
_atom_type_scat_dispersion_imag
_atom_type_scat_source
C C 0.0033 0.0016 'International Tables Vol C Tables 4.2.6.8 and 6.1.1.4'
H H 0.0000 0.0000 'International Tables Vol C Tables 4.2.6.8 and 6.1.1.4'
Cs Cs -0.3680 2.1192 'International Tables Vol C Tables 4.2.6.8 and 6.1.1.4'
O O 0.0106 0.0060 'International Tables Vol C Tables 4.2.6.8 and 6.1.1.4'
P P 0.1023 0.0942 'International Tables Vol C Tables 4.2.6.8 and 6.1.1.4'

loop_
_geom_angle_atom_site_label_1
_geom_angle_atom_site_label_2
_geom_angle_atom_site_label_3
_geom_angle
_geom_angle_site_symmetry_1
_geom_angle_site_symmetry_3
_geom_angle_publ_flag
P1 Cs1 P2 95.50(4) . . ?
P1 Cs1 C3 64.59(11) . . ?
O1 Cs1 P1 20.65(10) . . ?
O1 Cs1 P2 86.58(9) . . ?
O1 Cs1 O2 81.89(13) . . ?
O1 Cs1 O3 127.07(14) . . ?
O1 Cs1 C1 49.20(14) . . ?
O1 Cs1 C2 64.91(14) . . ?
O1 Cs1 C3 85.23(14) . . ?
O1 Cs1 C5 82.55(14) . . ?
O1 Cs1 C6 61.35(14) . . ?
O1 Cs1 C31 104.25(14) . . ?
O1 Cs1 C32 126.44(14) . . ?
O2 Cs1 P1 84.67(10) . . ?
O2 Cs1 P2 19.54(10) . . ?
O2 Cs1 C1 100.69(15) . . ?
O2 Cs1 C2 88.35(14) . . ?
O2 Cs1 C3 96.95(14) . . ?
O2 Cs1 C5 130.91(14) . . ?
O2 Cs1 C6 123.83(14) . . ?
O2 Cs1 C31 46.65(15) . . ?
O2 Cs1 C32 57.92(14) . . ?
O3 Cs1 P1 129.91(11) . . ?
O3 Cs1 P2 129.24(11) . . ?
O3 Cs1 O2 144.61(14) . . ?
O3 Cs1 C1 113.64(16) . . ?
O3 Cs1 C2 120.53(15) . . ?
O3 Cs1 C3 104.59(15) . . ?
O3 Cs1 C5 78.25(15) . . ?
O3 Cs1 C6 90.55(16) . . ?
O3 Cs1 C31 101.20(16) . . ?
O3 Cs1 C32 86.82(15) . . ?
C1 Cs1 P1 29.66(11) . . ?
C1 Cs1 P2 117.07(12) . . ?
C1 Cs1 C2 22.74(16) . . ?
C1 Cs1 C3 38.17(16) . . ?
C1 Cs1 C5 38.47(15) . . ?
C1 Cs1 C6 23.18(15) . . ?
C1 Cs1 C31 144.56(16) . . ?
C1 Cs1 C32 157.19(17) . . ?
C2 Cs1 P1 44.33(11) . . ?
C2 Cs1 P2 107.43(11) . . ?
C2 Cs1 C3 21.06(15) . . ?
C2 Cs1 C5 43.15(15) . . ?
C2 Cs1 C32 137.22(17) . . ?
C3 Cs1 P2 116.33(11) . . ?
C5 Cs1 P1 66.34(11) . . ?
C5 Cs1 P2 150.36(11) . . ?
C5 Cs1 C3 35.45(15) . . ?
C6 Cs1 P1 46.57(11) . . ?
C6 Cs1 P2 139.95(11) . . ?
C6 Cs1 C2 39.16(15) . . ?
C6 Cs1 C3 43.38(16) . . ?
C6 Cs1 C5 21.35(15) . . ?
C6 Cs1 C31 165.37(16) . . ?
C6 Cs1 C32 171.30(16) . . ?
C31 Cs1 P1 118.90(11) . . ?
C31 Cs1 P2 28.23(12) . . ?
C31 Cs1 C2 134.90(16) . . ?
C31 Cs1 C3 138.54(17) . . ?
C31 Cs1 C5 171.36(16) . . ?
C31 Cs1 C32 22.25(15) . . ?
C32 Cs1 P1 139.43(11) . . ?
C32 Cs1 P2 44.17(10) . . ?
C32 Cs1 C3 129.59(17) . . ?
C32 Cs1 C5 150.26(16) . . ?
P1 Cs2 Cs1 57.23(3) . . ?
P1 Cs2 P2 116.18(5) . . ?
P1 Cs2 C46 130.55(12) . 2_766 ?
P1 Cs2 C47 131.44(14) . 2_766 ?
P1 Cs2 C48 110.13(15) . 2_766 ?
P1 Cs2 C49 91.58(14) . 2_766 ?
P1 Cs2 C50 90.99(13) . 2_766 ?
P1 Cs2 C51 108.09(14) . 2_766 ?
P1 Cs2 C54 145.39(15) . 2_766 ?
P2 Cs2 Cs1 59.16(3) . . ?
P2 Cs2 C46 110.58(12) . 2_766 ?
P2 Cs2 C47 111.70(14) . 2_766 ?
P2 Cs2 C48 129.74(16) . 2_766 ?
P2 Cs2 C49 151.35(15) . 2_766 ?
P2 Cs2 C50 149.57(14) . 2_766 ?
P2 Cs2 C51 127.62(14) . 2_766 ?
P2 Cs2 C54 79.37(15) . 2_766 ?
O1 Cs2 Cs1 39.84(9) . . ?
O1 Cs2 P1 27.09(10) . . ?
O1 Cs2 P2 96.50(9) . . ?
O1 Cs2 O2 81.66(13) . . ?
O1 Cs2 C46 152.77(15) . 2_766 ?
O1 Cs2 C47 140.75(16) . 2_766 ?
O1 Cs2 C48 118.29(16) . 2_766 ?
O1 Cs2 C49 106.93(17) . 2_766 ?
O1 Cs2 C50 113.51(16) . 2_766 ?
O1 Cs2 C51 133.48(16) . 2_766 ?
O1 Cs2 C54 128.19(17) . 2_766 ?
O2 Cs2 Cs1 41.86(9) . . ?
O2 Cs2 P1 94.30(10) . . ?
O2 Cs2 P2 26.38(10) . . ?
O2 Cs2 C46 124.37(15) . 2_766 ?
O2 Cs2 C47 134.03(16) . 2_766 ?
O2 Cs2 C48 155.13(18) . 2_766 ?
O2 Cs2 C49 170.04(19) . 2_766 ?
O2 Cs2 C50 150.0(2) . 2_766 ?
O2 Cs2 C51 131.02(17) . 2_766 ?
O2 Cs2 C54 105.70(18) . 2_766 ?
C46 Cs2 Cs1 165.39(13) 2_766 . ?
C46 Cs2 C48 40.13(19) 2_766 2_766 ?
C46 Cs2 C49 46.44(19) 2_766 2_766 ?
C46 Cs2 C50 39.98(17) 2_766 2_766 ?
C46 Cs2 C54 57.7(2) 2_766 2_766 ?
C47 Cs2 Cs1 164.97(16) 2_766 . ?
C47 Cs2 C46 23.23(19) 2_766 2_766 ?
C47 Cs2 C48 22.87(18) 2_766 2_766 ?
C47 Cs2 C49 39.96(19) 2_766 2_766 ?
C47 Cs2 C50 46.1(2) 2_766 2_766 ?
C47 Cs2 C51 40.7(2) 2_766 2_766 ?
C47 Cs2 C54 40.3(2) 2_766 2_766 ?
C48 Cs2 Cs1 154.21(14) 2_766 . ?
C48 Cs2 C49 22.4(2) 2_766 2_766 ?
C48 Cs2 C50 38.6(2) 2_766 2_766 ?
C48 Cs2 C54 50.9(2) 2_766 2_766 ?
C49 Cs2 Cs1 146.68(14) 2_766 . ?
C49 Cs2 C54 73.3(2) 2_766 2_766 ?
C50 Cs2 Cs1 147.09(13) 2_766 . ?
C50 Cs2 C49 21.5(2) 2_766 2_766 ?
C50 Cs2 C54 85.6(2) 2_766 2_766 ?
C51 Cs2 Cs1 154.15(14) 2_766 . ?
C51 Cs2 C46 23.55(17) 2_766 2_766 ?
C51 Cs2 C48 46.1(2) 2_766 2_766 ?
C51 Cs2 C49 39.1(2) 2_766 2_766 ?
C51 Cs2 C50 22.33(19) 2_766 2_766 ?
C51 Cs2 C54 79.8(2) 2_766 2_766 ?
C54 Cs2 Cs1 124.93(14) 2_766 . ?
Cs2 P1 Cs1 75.25(4) . . ?
O1 P1 Cs1 41.21(17) . . ?
O1 P1 Cs2 59.87(18) . . ?
O1 P1 C1 101.7(3) . . ?
O1 P1 C16 110.7(3) . . ?
C1 P1 Cs1 63.4(2) . . ?
C1 P1 Cs2 125.2(2) . . ?
C16 P1 Cs1 133.7(3) . . ?
C16 P1 Cs2 129.0(2) . . ?
C16 P1 C1 105.7(3) . . ?
Cs2 P2 Cs1 72.73(4) . . ?
O2 P2 Cs1 40.23(18) . . ?
O2 P2 Cs2 58.02(19) . . ?
O2 P2 C31 102.5(3) . . ?
O2 P2 C46 112.5(3) . . ?
C31 P2 Cs1 65.4(2) . . ?
C31 P2 Cs2 125.4(2) . . ?
C46 P2 Cs1 132.3(2) . . ?
C46 P2 Cs2 134.1(2) . . ?
C46 P2 C31 100.3(3) . . ?
O3 P3 H3 109(3) . . ?
O3 P3 C61 117.3(3) . . ?
O3 P3 C76 113.6(3) . . ?
C61 P3 H3 106(3) . . ?
C61 P3 C76 108.7(3) . . ?
C76 P3 H3 101(3) . . ?
Cs1 O1 Cs2 99.51(14) . . ?
P1 O1 Cs1 118.1(2) . . ?
P1 O1 Cs2 93.0(2) . . ?
Cs2 O2 Cs1 96.86(14) . . ?
P2 O2 Cs1 120.2(2) . . ?
P2 O2 Cs2 95.6(2) . . ?
P3 O3 Cs1 152.6(3) . . ?
P1 C1 Cs1 86.9(2) . . ?
C2 C1 Cs1 86.3(4) . . ?
C2 C1 P1 116.4(5) . . ?
C2 C1 C6 117.6(6) . . ?
C6 C1 Cs1 83.0(4) . . ?
C6 C1 P1 124.0(5) . . ?
C1 C2 Cs1 70.9(4) . . ?
C1 C2 C7 122.7(6) . . ?
C3 C2 Cs1 89.4(4) . . ?
C3 C2 C1 120.2(6) . . ?
C3 C2 C7 117.1(6) . . ?
C7 C2 Cs1 110.4(4) . . ?
Cs1 C3 H3A 119.0 . . ?
C2 C3 Cs1 69.5(4) . . ?
C2 C3 H3A 118.9 . . ?
C4 C3 Cs1 83.2(5) . . ?
C4 C3 C2 122.3(7) . . ?
C4 C3 H3A 118.9 . . ?
C3 C4 C5 117.4(7) . . ?
C3 C4 C10 119.6(7) . . ?
C5 C4 C10 122.9(6) . . ?
Cs1 C5 H5 118.3 . . ?
C4 C5 Cs1 85.2(4) . . ?
C4 C5 H5 118.6 . . ?
C4 C5 C6 122.8(7) . . ?
C6 C5 Cs1 68.3(4) . . ?
C6 C5 H5 118.6 . . ?
C1 C6 Cs1 73.8(4) . . ?
C1 C6 C13 122.3(6) . . ?
C5 C6 Cs1 90.3(4) . . ?
C5 C6 C1 119.5(6) . . ?
C5 C6 C13 118.0(6) . . ?
C13 C6 Cs1 109.5(4) . . ?
C2 C7 H7 107.4 . . ?
C8 C7 C2 111.9(6) . . ?
C8 C7 H7 107.4 . . ?
C9 C7 C2 112.0(6) . . ?
C9 C7 H7 107.4 . . ?
C9 C7 C8 110.4(7) . . ?
C7 C8 H8A 109.5 . . ?
C7 C8 H8B 109.5 . . ?
C7 C8 H8C 109.5 . . ?
H8A C8 H8B 109.5 . . ?
H8A C8 H8C 109.5 . . ?
H8B C8 H8C 109.5 . . ?
C7 C9 H9A 109.5 . . ?
C7 C9 H9B 109.5 . . ?
C7 C9 H9C 109.5 . . ?
H9A C9 H9B 109.5 . . ?
H9A C9 H9C 109.5 . . ?
H9B C9 H9C 109.5 . . ?
C4 C10 H10 107.4 . . ?
C11 C10 C4 110.9(7) . . ?
C11 C10 H10 107.4 . . ?
C12 C10 C4 114.5(7) . . ?
C12 C10 H10 107.4 . . ?
C12 C10 C11 108.9(8) . . ?
C10 C11 H11A 109.5 . . ?
C10 C11 H11B 109.5 . . ?
C10 C11 H11C 109.5 . . ?
H11A C11 H11B 109.5 . . ?
H11A C11 H11C 109.5 . . ?
H11B C11 H11C 109.5 . . ?
C10 C12 H12A 109.5 . . ?
C10 C12 H12B 109.5 . . ?
C10 C12 H12C 109.5 . . ?
H12A C12 H12B 109.5 . . ?
H12A C12 H12C 109.5 . . ?
H12B C12 H12C 109.5 . . ?
C6 C13 H13 107.3 . . ?
C14 C13 C6 113.1(6) . . ?
C14 C13 H13 107.3 . . ?
C15 C13 C6 110.9(6) . . ?
C15 C13 H13 107.3 . . ?
C15 C13 C14 110.7(8) . . ?
C13 C14 H14A 109.5 . . ?
C13 C14 H14B 109.5 . . ?
C13 C14 H14C 109.5 . . ?
H14A C14 H14B 109.5 . . ?
H14A C14 H14C 109.5 . . ?
H14B C14 H14C 109.5 . . ?
C13 C15 H15A 109.5 . . ?
C13 C15 H15B 109.5 . . ?
C13 C15 H15C 109.5 . . ?
H15A C15 H15B 109.5 . . ?
H15A C15 H15C 109.5 . . ?
H15B C15 H15C 109.5 . . ?
C17 C16 P1 124.5(6) . . ?
C21 C16 P1 114.7(7) . . ?
C21 C16 C17 119.5(8) . . ?
C16 C17 C22 122.2(7) . . ?
C18 C17 C16 118.7(10) . . ?
C18 C17 C22 119.1(10) . . ?
C17 C18 H18 118.6 . . ?
C19 C18 C17 122.9(12) . . ?
C19 C18 H18 118.6 . . ?
C18 C19 C20 119.7(10) . . ?
C18 C19 C25 121.3(15) . . ?
C20 C19 C25 119.0(14) . . ?
C19 C20 H20 119.4 . . ?
C19 C20 C21 121.3(10) . . ?
C21 C20 H20 119.4 . . ?
C16 C21 C20 118.0(10) . . ?
C16 C21 C28 122.4(8) . . ?
C20 C21 C28 119.6(9) . . ?
C17 C22 H22 108.6 . . ?
C17 C22 C23 110.1(9) . . ?
C17 C22 C24 111.6(8) . . ?
C23 C22 H22 108.6 . . ?
C23 C22 C24 109.4(8) . . ?
C24 C22 H22 108.6 . . ?
C22 C23 H23A 109.5 . . ?
C22 C23 H23B 109.5 . . ?
C22 C23 H23C 109.5 . . ?
H23A C23 H23B 109.5 . . ?
H23A C23 H23C 109.5 . . ?
H23B C23 H23C 109.5 . . ?
C22 C24 H24A 109.5 . . ?
C22 C24 H24B 109.5 . . ?
C22 C24 H24C 109.5 . . ?
H24A C24 H24B 109.5 . . ?
H24A C24 H24C 109.5 . . ?
H24B C24 H24C 109.5 . . ?
C19 C25 H25 108.4 . . ?
C26 C25 C19 113.3(15) . . ?
C26 C25 H25 108.4 . . ?
C27 C25 C19 107.9(14) . . ?
C27 C25 H25 108.4 . . ?
C27 C25 C26 110.4(13) . . ?
C25 C26 H26A 109.5 . . ?
C25 C26 H26B 109.5 . . ?
C25 C26 H26C 109.5 . . ?
H26A C26 H26B 109.5 . . ?
H26A C26 H26C 109.5 . . ?
H26B C26 H26C 109.5 . . ?
C25 C27 H27A 109.5 . . ?
C25 C27 H27B 109.5 . . ?
C25 C27 H27C 109.5 . . ?
H27A C27 H27B 109.5 . . ?
H27A C27 H27C 109.5 . . ?
H27B C27 H27C 109.5 . . ?
C21 C28 H28 108.8 . . ?
C21 C28 C30 108.8(10) . . ?
C29 C28 C21 110.0(10) . . ?
C29 C28 H28 108.8 . . ?
C29 C28 C30 111.5(10) . . ?
C30 C28 H28 108.8 . . ?
C28 C29 H29A 109.5 . . ?
C28 C29 H29B 109.5 . . ?
C28 C29 H29C 109.5 . . ?
H29A C29 H29B 109.5 . . ?
H29A C29 H29C 109.5 . . ?
H29B C29 H29C 109.5 . . ?
C28 C30 H30A 109.5 . . ?
C28 C30 H30B 109.5 . . ?
C28 C30 H30C 109.5 . . ?
H30A C30 H30B 109.5 . . ?
H30A C30 H30C 109.5 . . ?
H30B C30 H30C 109.5 . . ?
P2 C31 Cs1 86.3(3) . . ?
C32 C31 Cs1 82.6(4) . . ?
C32 C31 P2 122.3(6) . . ?
C36 C31 Cs1 98.3(5) . . ?
C36 C31 P2 118.2(5) . . ?
C36 C31 C32 119.4(7) . . ?
C31 C32 Cs1 75.1(4) . . ?
C31 C32 C37 123.8(7) . . ?
C33 C32 Cs1 103.7(5) . . ?
C33 C32 C31 118.2(8) . . ?
C33 C32 C37 118.0(7) . . ?
C37 C32 Cs1 93.1(4) . . ?
C32 C33 H33 118.3 . . ?
C34 C33 C32 123.4(8) . . ?
C34 C33 H33 118.3 . . ?
C33 C34 C35 118.8(8) . . ?
C33 C34 C40 120.1(9) . . ?
C35 C34 C40 121.2(9) . . ?
C34 C35 H35 119.7 . . ?
C34 C35 C36 120.6(9) . . ?
C36 C35 H35 119.7 . . ?
C31 C36 C43 123.1(7) . . ?
C35 C36 C31 119.5(8) . . ?
C35 C36 C43 117.4(8) . . ?
C32 C37 H37 107.4 . . ?
C32 C37 C38 112.8(7) . . ?
C32 C37 C39 112.7(7) . . ?
C38 C37 H37 107.4 . . ?
C39 C37 H37 107.4 . . ?
C39 C37 C38 109.0(6) . . ?
C37 C38 H38A 109.5 . . ?
C37 C38 H38B 109.5 . . ?
C37 C38 H38C 109.5 . . ?
H38A C38 H38B 109.5 . . ?
H38A C38 H38C 109.5 . . ?
H38B C38 H38C 109.5 . . ?
C37 C39 H39A 109.5 . . ?
C37 C39 H39B 109.5 . . ?
C37 C39 H39C 109.5 . . ?
H39A C39 H39B 109.5 . . ?
H39A C39 H39C 109.5 . . ?
H39B C39 H39C 109.5 . . ?
C34 C40 H40 107.2 . . ?
C41 C40 C34 116.1(9) . . ?
C41 C40 H40 107.2 . . ?
C41 C40 C42 109.6(9) . . ?
C42 C40 C34 109.0(9) . . ?
C42 C40 H40 107.2 . . ?
C40 C41 H41A 109.5 . . ?
C40 C41 H41B 109.5 . . ?
C40 C41 H41C 109.5 . . ?
H41A C41 H41B 109.5 . . ?
H41A C41 H41C 109.5 . . ?
H41B C41 H41C 109.5 . . ?
C40 C42 H42A 109.5 . . ?
C40 C42 H42B 109.5 . . ?
C40 C42 H42C 109.5 . . ?
H42A C42 H42B 109.5 . . ?
H42A C42 H42C 109.5 . . ?
H42B C42 H42C 109.5 . . ?
C36 C43 H43 107.3 . . ?
C44 C43 C36 110.5(7) . . ?
C44 C43 H43 107.3 . . ?
C44 C43 C45 111.5(8) . . ?
C45 C43 C36 112.5(7) . . ?
C45 C43 H43 107.3 . . ?
C43 C44 H44A 109.5 . . ?
C43 C44 H44B 109.5 . . ?
C43 C44 H44C 109.5 . . ?
H44A C44 H44B 109.5 . . ?
H44A C44 H44C 109.5 . . ?
H44B C44 H44C 109.5 . . ?
C43 C45 H45A 109.5 . . ?
C43 C45 H45B 109.5 . . ?
C43 C45 H45C 109.5 . . ?
H45A C45 H45B 109.5 . . ?
H45A C45 H45C 109.5 . . ?
H45B C45 H45C 109.5 . . ?
P2 C46 Cs2 107.6(2) . 2_766 ?
C47 C46 Cs2 77.5(4) . 2_766 ?
C47 C46 P2 125.2(6) . . ?
C47 C46 C51 117.6(7) . . ?
C51 C46 Cs2 77.5(4) . 2_766 ?
C51 C46 P2 116.7(6) . . ?
C46 C47 Cs2 79.3(4) . 2_766 ?
C46 C47 C52 123.6(7) . . ?
C48 C47 Cs2 82.0(4) . 2_766 ?
C48 C47 C46 119.7(8) . . ?
C48 C47 C52 116.7(8) . . ?
C52 C47 Cs2 109.6(5) . 2_766 ?
Cs2 C48 H48 112.1 2_766 . ?
C47 C48 Cs2 75.2(4) . 2_766 ?
C47 C48 H48 119.1 . . ?
C47 C48 C49 121.8(9) . . ?
C49 C48 Cs2 83.7(5) . 2_766 ?
C49 C48 H48 119.1 . . ?
C48 C49 Cs2 73.9(5) . 2_766 ?
C48 C49 C55B 131.5(11) . . ?
C48 C49 C55A 109.4(10) . . ?
C50 C49 Cs2 75.9(5) . 2_766 ?
C50 C49 C48 117.3(8) . . ?
C50 C49 C55B 110.9(11) . . ?
C50 C49 C55A 133.1(10) . . ?
C55A C49 Cs2 115.2(6) . 2_766 ?
Cs2 C50 H50 115.2 2_766 . ?
C49 C50 Cs2 82.5(6) . 2_766 ?
C49 C50 H50 118.6 . . ?
C49 C50 C51 122.8(9) . . ?
C51 C50 Cs2 73.8(5) . 2_766 ?
C51 C50 H50 118.6 . . ?
C46 C51 Cs2 78.9(4) . 2_766 ?
C46 C51 C58 120.3(7) . . ?
C50 C51 Cs2 83.8(5) . 2_766 ?
C50 C51 C46 120.3(9) . . ?
C50 C51 C58 119.4(8) . . ?
C58 C51 Cs2 108.6(4) . 2_766 ?
C47 C52 H52 107.2 . . ?
C47 C52 C53 114.4(8) . . ?
C47 C52 C54 109.7(7) . . ?
C53 C52 H52 107.2 . . ?
C53 C52 C54 110.7(8) . . ?
C54 C52 H52 107.2 . . ?
C52 C53 H53A 109.5 . . ?
C52 C53 H53B 109.5 . . ?
C52 C53 H53C 109.5 . . ?
H53A C53 H53B 109.5 . . ?
H53A C53 H53C 109.5 . . ?
H53B C53 H53C 109.5 . . ?
C52 C54 H54A 109.5 . . ?
C52 C54 H54B 109.5 . . ?
C52 C54 H54C 109.5 . . ?
H54A C54 H54B 109.5 . . ?
H54A C54 H54C 109.5 . . ?
H54B C54 H54C 109.5 . . ?
C49 C55B H55B 110.7 . . ?
C56B C55B C49 102.3(13) . . ?
C56B C55B H55B 110.7 . . ?
C57 C55B C49 109.6(10) . . ?
C57 C55B H55B 110.7 . . ?
C57 C55B C56B 112.7(14) . . ?
C49 C55A H55A 111.0 . . ?
C56A C55A C49 107.7(12) . . ?
C56A C55A H55A 111.0 . . ?
C56A C55A C57 109.0(12) . . ?
C57 C55A C49 107.0(9) . . ?
C57 C55A H55A 111.0 . . ?
C55A C56A H56A 109.5 . . ?
C55A C56A H56B 109.5 . . ?
C55A C56A H56C 109.5 . . ?
H56A C56A H56B 109.5 . . ?
H56A C56A H56C 109.5 . . ?
H56B C56A H56C 109.5 . . ?
C55B C56B H56D 109.5 . . ?
C55B C56B H56E 109.5 . . ?
C55B C56B H56F 109.5 . . ?
H56D C56B H56E 109.5 . . ?
H56D C56B H56F 109.5 . . ?
H56E C56B H56F 109.5 . . ?
C55B C57 H57D 109.5 . . ?
C55B C57 H57E 109.5 . . ?
C55B C57 H57F 109.5 . . ?
C55A C57 H57A 109.5 . . ?
C55A C57 H57B 109.5 . . ?
C55A C57 H57C 109.5 . . ?
H57A C57 H57B 109.5 . . ?
H57A C57 H57C 109.5 . . ?
H57B C57 H57C 109.5 . . ?
H57D C57 H57E 109.5 . . ?
H57D C57 H57F 109.5 . . ?
H57E C57 H57F 109.5 . . ?
C51 C58 H58 109.5 . . ?
C51 C58 C60 109.3(6) . . ?
C59 C58 C51 111.3(6) . . ?
C59 C58 H58 109.5 . . ?
C59 C58 C60 107.6(7) . . ?
C60 C58 H58 109.5 . . ?
C58 C59 H59A 109.5 . . ?
C58 C59 H59B 109.5 . . ?
C58 C59 H59C 109.5 . . ?
H59A C59 H59B 109.5 . . ?
H59A C59 H59C 109.5 . . ?
H59B C59 H59C 109.5 . . ?
C58 C60 H60A 109.5 . . ?
C58 C60 H60B 109.5 . . ?
C58 C60 H60C 109.5 . . ?
H60A C60 H60B 109.5 . . ?
H60A C60 H60C 109.5 . . ?
H60B C60 H60C 109.5 . . ?
C62 C61 P3 122.4(6) . . ?
C62 C61 C66 121.0(7) . . ?
C66 C61 P3 116.6(6) . . ?
C61 C62 C67 125.0(7) . . ?
C63 C62 C61 117.1(7) . . ?
C63 C62 C67 117.9(8) . . ?
C62 C63 H63 117.8 . . ?
C64 C63 C62 124.3(9) . . ?
C64 C63 H63 117.8 . . ?
C63 C64 C70 122.2(11) . . ?
C65 C64 C63 117.0(9) . . ?
C65 C64 C70 120.7(10) . . ?
C64 C65 H65 118.5 . . ?
C64 C65 C66 122.9(9) . . ?
C66 C65 H65 118.5 . . ?
C61 C66 C73 124.9(7) . . ?
C65 C66 C61 117.7(8) . . ?
C65 C66 C73 117.4(8) . . ?
C62 C67 H67 107.3 . . ?
C62 C67 C68 111.1(7) . . ?
C62 C67 C69 113.9(7) . . ?
C68 C67 H67 107.3 . . ?
C68 C67 C69 109.6(7) . . ?
C69 C67 H67 107.3 . . ?
C67 C68 H68A 109.5 . . ?
C67 C68 H68B 109.5 . . ?
C67 C68 H68C 109.5 . . ?
H68A C68 H68B 109.5 . . ?
H68A C68 H68C 109.5 . . ?
H68B C68 H68C 109.5 . . ?
C67 C69 H69A 109.5 . . ?
C67 C69 H69B 109.5 . . ?
C67 C69 H69C 109.5 . . ?
H69A C69 H69B 109.5 . . ?
H69A C69 H69C 109.5 . . ?
H69B C69 H69C 109.5 . . ?
C64 C70 H70 94.6 . . ?
C71 C70 C64 114.2(11) . . ?
C71 C70 H70 94.6 . . ?
C72 C70 C64 111.7(12) . . ?
C72 C70 H70 94.6 . . ?
C72 C70 C71 132.1(12) . . ?
C70 C71 H71A 109.5 . . ?
C70 C71 H71B 109.5 . . ?
C70 C71 H71C 109.5 . . ?
H71A C71 H71B 109.5 . . ?
H71A C71 H71C 109.5 . . ?
H71B C71 H71C 109.5 . . ?
C70 C72 H72A 109.5 . . ?
C70 C72 H72B 109.5 . . ?
C70 C72 H72C 109.5 . . ?
H72A C72 H72B 109.5 . . ?
H72A C72 H72C 109.5 . . ?
H72B C72 H72C 109.5 . . ?
C66 C73 H73 107.6 . . ?
C66 C73 C74 111.5(7) . . ?
C66 C73 C75 112.1(7) . . ?
C74 C73 H73 107.6 . . ?
C75 C73 H73 107.6 . . ?
C75 C73 C74 110.3(7) . . ?
C73 C74 H74A 109.5 . . ?
C73 C74 H74B 109.5 . . ?
C73 C74 H74C 109.5 . . ?
H74A C74 H74B 109.5 . . ?
H74A C74 H74C 109.5 . . ?
H74B C74 H74C 109.5 . . ?
C73 C75 H75A 109.5 . . ?
C73 C75 H75B 109.5 . . ?
C73 C75 H75C 109.5 . . ?
H75A C75 H75B 109.5 . . ?
H75A C75 H75C 109.5 . . ?
H75B C75 H75C 109.5 . . ?
C77 C76 P3 118.7(6) . . ?
C77 C76 C81 120.5(7) . . ?
C81 C76 P3 120.8(5) . . ?
C76 C77 C78 117.2(7) . . ?
C76 C77 C82 123.2(6) . . ?
C78 C77 C82 119.6(6) . . ?
C77 C78 H78 118.7 . . ?
C79 C78 C77 122.6(7) . . ?
C79 C78 H78 118.7 . . ?
C78 C79 C80 117.4(8) . . ?
C78 C79 C85 121.4(8) . . ?
C80 C79 C85 121.2(8) . . ?
C79 C80 H80 117.7 . . ?
C81 C80 C79 124.5(8) . . ?
C81 C80 H80 117.7 . . ?
C76 C81 C88 123.7(7) . . ?
C80 C81 C76 117.6(7) . . ?
C80 C81 C88 118.3(8) . . ?
C77 C82 H82 107.7 . . ?
C77 C82 C83 111.5(6) . . ?
C77 C82 C84 111.7(6) . . ?
C83 C82 H82 107.7 . . ?
C83 C82 C84 110.2(6) . . ?
C84 C82 H82 107.7 . . ?
C82 C83 H83A 109.5 . . ?
C82 C83 H83B 109.5 . . ?
C82 C83 H83C 109.5 . . ?
H83A C83 H83B 109.5 . . ?
H83A C83 H83C 109.5 . . ?
H83B C83 H83C 109.5 . . ?
C82 C84 H84A 109.5 . . ?
C82 C84 H84B 109.5 . . ?
C82 C84 H84C 109.5 . . ?
H84A C84 H84B 109.5 . . ?
H84A C84 H84C 109.5 . . ?
H84B C84 H84C 109.5 . . ?
C79 C85 H85 107.3 . . ?
C86 C85 C79 108.7(8) . . ?
C86 C85 H85 107.3 . . ?
C87 C85 C79 112.6(8) . . ?
C87 C85 H85 107.3 . . ?
C87 C85 C86 113.2(10) . . ?
C85 C86 H86A 109.5 . . ?
C85 C86 H86B 109.5 . . ?
C85 C86 H86C 109.5 . . ?
H86A C86 H86B 109.5 . . ?
H86A C86 H86C 109.5 . . ?
H86B C86 H86C 109.5 . . ?
C85 C87 H87A 109.5 . . ?
C85 C87 H87B 109.5 . . ?
C85 C87 H87C 109.5 . . ?
H87A C87 H87B 109.5 . . ?
H87A C87 H87C 109.5 . . ?
H87B C87 H87C 109.5 . . ?
C81 C88 H88 110.5 . . ?
C81 C88 C89 111.8(9) . . ?
C81 C88 C90A 107.9(12) . . ?
C81 C88 C90B 119.9(19) . . ?
C89 C88 H88 110.5 . . ?
C89 C88 C90A 105.5(17) . . ?
C90A C88 H88 110.5 . . ?
C90B C88 C89 122.5(19) . . ?
C88 C89 H89A 109.5 . . ?
C88 C89 H89B 109.5 . . ?
C88 C89 H89C 109.5 . . ?
H89A C89 H89B 109.5 . . ?
H89A C89 H89C 109.5 . . ?
H89B C89 H89C 109.5 . . ?
C88 C90A H90A 109.5 . . ?
C88 C90A H90B 109.5 . . ?
C88 C90A H90C 109.5 . . ?
H90A C90A H90B 109.5 . . ?
H90A C90A H90C 109.5 . . ?
H90B C90A H90C 109.5 . . ?
C88 C90B H90D 109.5 . . ?
C88 C90B H90E 109.5 . . ?
C88 C90B H90F 109.5 . . ?
H90D C90B H90E 109.5 . . ?
H90D C90B H90F 109.5 . . ?
H90E C90B H90F 109.5 . . ?

loop_
_geom_bond_atom_site_label_1
_geom_bond_atom_site_label_2
_geom_bond_distance
_geom_bond_site_symmetry_2
_geom_bond_publ_flag
Cs1 P1 3.841(2) . ?
Cs1 P2 3.9725(19) . ?
Cs1 O1 2.870(4) . ?
Cs1 O2 2.970(5) . ?
Cs1 O3 2.903(5) . ?
Cs1 C1 3.441(7) . ?
Cs1 C2 3.633(7) . ?
Cs1 C3 3.877(7) . ?
Cs1 C5 3.828(7) . ?
Cs1 C6 3.557(7) . ?
Cs1 C31 3.621(7) . ?
Cs1 C32 3.715(7) . ?
Cs2 P1 3.369(2) . ?
Cs2 P2 3.445(2) . ?
Cs2 O1 2.918(4) . ?
Cs2 O2 2.936(5) . ?
Cs2 C46 3.503(7) 2_766 ?
Cs2 C47 3.481(7) 2_766 ?
Cs2 C48 3.565(7) 2_766 ?
Cs2 C49 3.687(9) 2_766 ?
Cs2 C50 3.607(8) 2_766 ?
Cs2 C51 3.485(8) 2_766 ?
Cs2 C54 3.733(9) 2_766 ?
P1 O1 1.536(5) . ?
P1 C1 1.904(7) . ?
P1 C16 1.894(8) . ?
P2 O2 1.538(5) . ?
P2 C31 1.883(7) . ?
P2 C46 1.875(8) . ?
P3 H3 1.31(2) . ?
P3 O3 1.485(5) . ?
P3 C61 1.827(8) . ?
P3 C76 1.835(7) . ?
C1 C2 1.407(10) . ?
C1 C6 1.411(9) . ?
C2 C3 1.394(10) . ?
C2 C7 1.530(9) . ?
C3 H3A 0.9500 . ?
C3 C4 1.370(10) . ?
C4 C5 1.376(10) . ?
C4 C10 1.535(10) . ?
C5 H5 0.9500 . ?
C5 C6 1.393(9) . ?
C6 C13 1.527(10) . ?
C7 H7 1.0000 . ?
C7 C8 1.526(11) . ?
C7 C9 1.512(11) . ?
C8 H8A 0.9800 . ?
C8 H8B 0.9800 . ?
C8 H8C 0.9800 . ?
C9 H9A 0.9800 . ?
C9 H9B 0.9800 . ?
C9 H9C 0.9800 . ?
C10 H10 1.0000 . ?
C10 C11 1.516(12) . ?
C10 C12 1.512(11) . ?
C11 H11A 0.9800 . ?
C11 H11B 0.9800 . ?
C11 H11C 0.9800 . ?
C12 H12A 0.9800 . ?
C12 H12B 0.9800 . ?
C12 H12C 0.9800 . ?
C13 H13 1.0000 . ?
C13 C14 1.506(11) . ?
C13 C15 1.479(11) . ?
C14 H14A 0.9800 . ?
C14 H14B 0.9800 . ?
C14 H14C 0.9800 . ?
C15 H15A 0.9800 . ?
C15 H15B 0.9800 . ?
C15 H15C 0.9800 . ?
C16 C17 1.418(12) . ?
C16 C21 1.411(12) . ?
C17 C18 1.411(12) . ?
C17 C22 1.515(13) . ?
C18 H18 0.9500 . ?
C18 C19 1.319(17) . ?
C19 C20 1.397(18) . ?
C19 C25 1.582(16) . ?
C20 H20 0.9500 . ?
C20 C21 1.426(14) . ?
C21 C28 1.504(15) . ?
C22 H22 1.0000 . ?
C22 C23 1.551(12) . ?
C22 C24 1.559(13) . ?
C23 H23A 0.9800 . ?
C23 H23B 0.9800 . ?
C23 H23C 0.9800 . ?
C24 H24A 0.9800 . ?
C24 H24B 0.9800 . ?
C24 H24C 0.9800 . ?
C25 H25 1.0000 . ?
C25 C26 1.50(2) . ?
C25 C27 1.50(3) . ?
C26 H26A 0.9800 . ?
C26 H26B 0.9800 . ?
C26 H26C 0.9800 . ?
C27 H27A 0.9800 . ?
C27 H27B 0.9800 . ?
C27 H27C 0.9800 . ?
C28 H28 1.0000 . ?
C28 C29 1.496(16) . ?
C28 C30 1.570(15) . ?
C29 H29A 0.9800 . ?
C29 H29B 0.9800 . ?
C29 H29C 0.9800 . ?
C30 H30A 0.9800 . ?
C30 H30B 0.9800 . ?
C30 H30C 0.9800 . ?
C31 C32 1.418(10) . ?
C31 C36 1.403(11) . ?
C32 C33 1.385(11) . ?
C32 C37 1.505(12) . ?
C33 H33 0.9500 . ?
C33 C34 1.355(12) . ?
C34 C35 1.394(12) . ?
C34 C40 1.522(12) . ?
C35 H35 0.9500 . ?
C35 C36 1.403(11) . ?
C36 C43 1.540(11) . ?
C37 H37 1.0000 . ?
C37 C38 1.551(10) . ?
C37 C39 1.519(11) . ?
C38 H38A 0.9800 . ?
C38 H38B 0.9800 . ?
C38 H38C 0.9800 . ?
C39 H39A 0.9800 . ?
C39 H39B 0.9800 . ?
C39 H39C 0.9800 . ?
C40 H40 1.0000 . ?
C40 C41 1.494(15) . ?
C40 C42 1.515(14) . ?
C41 H41A 0.9800 . ?
C41 H41B 0.9800 . ?
C41 H41C 0.9800 . ?
C42 H42A 0.9800 . ?
C42 H42B 0.9800 . ?
C42 H42C 0.9800 . ?
C43 H43 1.0000 . ?
C43 C44 1.519(12) . ?
C43 C45 1.532(12) . ?
C44 H44A 0.9800 . ?
C44 H44B 0.9800 . ?
C44 H44C 0.9800 . ?
C45 H45A 0.9800 . ?
C45 H45B 0.9800 . ?
C45 H45C 0.9800 . ?
C46 C47 1.406(11) . ?
C46 C51 1.426(11) . ?
C47 C48 1.399(11) . ?
C47 C52 1.518(12) . ?
C48 H48 0.9500 . ?
C48 C49 1.412(13) . ?
C49 C50 1.364(13) . ?
C49 C55B 1.546(16) . ?
C49 C55A 1.568(16) . ?
C50 H50 0.9500 . ?
C50 C51 1.379(12) . ?
C51 C58 1.547(11) . ?
C52 H52 1.0000 . ?
C52 C53 1.525(12) . ?
C52 C54 1.532(12) . ?
C53 H53A 0.9800 . ?
C53 H53B 0.9800 . ?
C53 H53C 0.9800 . ?
C54 H54A 0.9800 . ?
C54 H54B 0.9800 . ?
C54 H54C 0.9800 . ?
C55B H55B 1.0000 . ?
C55B C56B 1.517(19) . ?
C55B C57 1.496(16) . ?
C55A H55A 1.0000 . ?
C55A C56A 1.522(18) . ?
C55A C57 1.525(14) . ?
C56A H56A 0.9800 . ?
C56A H56B 0.9800 . ?
C56A H56C 0.9800 . ?
C56B H56D 0.9800 . ?
C56B H56E 0.9800 . ?
C56B H56F 0.9800 . ?
C57 H57A 0.9800 . ?
C57 H57B 0.9800 . ?
C57 H57C 0.9800 . ?
C57 H57D 0.9800 . ?
C57 H57E 0.9800 . ?
C57 H57F 0.9800 . ?
C58 H58 1.0000 . ?
C58 C59 1.517(9) . ?
C58 C60 1.581(11) . ?
C59 H59A 0.9800 . ?
C59 H59B 0.9800 . ?
C59 H59C 0.9800 . ?
C60 H60A 0.9800 . ?
C60 H60B 0.9800 . ?
C60 H60C 0.9800 . ?
C61 C62 1.395(11) . ?
C61 C66 1.413(11) . ?
C62 C63 1.385(11) . ?
C62 C67 1.522(11) . ?
C63 H63 0.9500 . ?
C63 C64 1.376(13) . ?
C64 C65 1.371(14) . ?
C64 C70 1.555(14) . ?
C65 H65 0.9500 . ?
C65 C66 1.393(12) . ?
C66 C73 1.511(12) . ?
C67 H67 1.0000 . ?
C67 C68 1.530(11) . ?
C67 C69 1.534(12) . ?
C68 H68A 0.9800 . ?
C68 H68B 0.9800 . ?
C68 H68C 0.9800 . ?
C69 H69A 0.9800 . ?
C69 H69B 0.9800 . ?
C69 H69C 0.9800 . ?
C70 H70 1.0000 . ?
C70 C71 1.389(18) . ?
C70 C72 1.373(18) . ?
C71 H71A 0.9800 . ?
C71 H71B 0.9800 . ?
C71 H71C 0.9800 . ?
C72 H72A 0.9800 . ?
C72 H72B 0.9800 . ?
C72 H72C 0.9800 . ?
C73 H73 1.0000 . ?
C73 C74 1.534(11) . ?
C73 C75 1.530(12) . ?
C74 H74A 0.9800 . ?
C74 H74B 0.9800 . ?
C74 H74C 0.9800 . ?
C75 H75A 0.9800 . ?
C75 H75B 0.9800 . ?
C75 H75C 0.9800 . ?
C76 C77 1.412(10) . ?
C76 C81 1.422(11) . ?
C77 C78 1.415(10) . ?
C77 C82 1.508(10) . ?
C78 H78 0.9500 . ?
C78 C79 1.375(11) . ?
C79 C80 1.375(12) . ?
C79 C85 1.535(11) . ?
C80 H80 0.9500 . ?
C80 C81 1.363(11) . ?
C81 C88 1.513(11) . ?
C82 H82 1.0000 . ?
C82 C83 1.515(10) . ?
C82 C84 1.519(10) . ?
C83 H83A 0.9800 . ?
C83 H83B 0.9800 . ?
C83 H83C 0.9800 . ?
C84 H84A 0.9800 . ?
C84 H84B 0.9800 . ?
C84 H84C 0.9800 . ?
C85 H85 1.0000 . ?
C85 C86 1.523(14) . ?
C85 C87 1.494(13) . ?
C86 H86A 0.9800 . ?
C86 H86B 0.9800 . ?
C86 H86C 0.9800 . ?
C87 H87A 0.9800 . ?
C87 H87B 0.9800 . ?
C87 H87C 0.9800 . ?
C88 H88 1.0000 . ?
C88 C89 1.524(16) . ?
C88 C90A 1.55(2) . ?
C88 C90B 1.52(2) . ?
C89 H89A 0.9800 . ?
C89 H89B 0.9800 . ?
C89 H89C 0.9800 . ?
C90A H90A 0.9800 . ?
C90A H90B 0.9800 . ?
C90A H90C 0.9800 . ?
C90B H90D 0.9800 . ?
C90B H90E 0.9800 . ?
C90B H90F 0.9800 . ?

loop_
_geom_torsion_atom_site_label_1
_geom_torsion_atom_site_label_2
_geom_torsion_atom_site_label_3
_geom_torsion_atom_site_label_4
_geom_torsion
_geom_torsion_site_symmetry_1
_geom_torsion_site_symmetry_2
_geom_torsion_site_symmetry_3
_geom_torsion_site_symmetry_4
_geom_torsion_publ_flag
Cs1 P1 O1 Cs2 102.5(2) . . . . ?
Cs1 P1 C16 C17 49.9(7) . . . . ?
Cs1 P1 C16 C21 -143.5(5) . . . . ?
Cs1 P2 O2 Cs2 101.3(3) . . . . ?
Cs1 P2 C31 C32 78.9(6) . . . . ?
Cs1 P2 C31 C36 -97.5(6) . . . . ?
Cs1 P2 C46 Cs2 143.69(13) . . . 2_766 ?
Cs1 P2 C46 C47 56.8(7) . . . . ?
Cs1 P2 C46 C51 -131.7(4) . . . . ?
Cs1 C1 C2 C3 77.6(7) . . . . ?
Cs1 C1 C2 C7 -102.5(7) . . . . ?
Cs1 C1 C6 C5 -80.9(6) . . . . ?
Cs1 C1 C6 C13 103.1(6) . . . . ?
Cs1 C2 C3 C4 67.4(7) . . . . ?
Cs1 C2 C7 C8 42.3(7) . . . . ?
Cs1 C2 C7 C9 166.9(6) . . . . ?
Cs1 C3 C4 C5 64.5(6) . . . . ?
Cs1 C3 C4 C10 -117.1(7) . . . . ?
Cs1 C5 C6 C1 71.5(6) . . . . ?
Cs1 C5 C6 C13 -112.4(6) . . . . ?
Cs1 C6 C13 C14 -58.0(7) . . . . ?
Cs1 C6 C13 C15 176.9(6) . . . . ?
Cs1 C31 C32 C33 -97.8(6) . . . . ?
Cs1 C31 C32 C37 83.6(7) . . . . ?
Cs1 C31 C36 C35 88.1(7) . . . . ?
Cs1 C31 C36 C43 -89.6(7) . . . . ?
Cs1 C32 C33 C34 -80.2(9) . . . . ?
Cs1 C32 C37 C38 -55.4(6) . . . . ?
Cs1 C32 C37 C39 -179.3(5) . . . . ?
Cs2 P1 O1 Cs1 -102.5(2) . . . . ?
Cs2 P1 C16 C17 -58.8(7) . . . . ?
Cs2 P1 C16 C21 107.8(6) . . . . ?
Cs2 P2 O2 Cs1 -101.3(3) . . . . ?
Cs2 P2 C31 Cs1 43.6(3) . . . . ?
Cs2 P2 C31 C32 122.4(5) . . . . ?
Cs2 P2 C31 C36 -53.9(7) . . . . ?
Cs2 P2 C46 Cs2 34.9(4) . . . 2_766 ?
Cs2 P2 C46 C47 -52.0(7) . . . . ?
Cs2 P2 C46 C51 119.5(5) . . . . ?
Cs2 C46 C47 C48 74.2(6) 2_766 . . . ?
Cs2 C46 C47 C52 -106.5(7) 2_766 . . . ?
Cs2 C46 C51 C50 -76.0(6) 2_766 . . . ?
Cs2 C46 C51 C58 105.2(6) 2_766 . . . ?
Cs2 C47 C48 C49 72.7(7) 2_766 . . . ?
Cs2 C47 C52 C53 139.9(6) 2_766 . . . ?
Cs2 C47 C52 C54 14.8(8) 2_766 . . . ?
Cs2 C48 C49 C50 64.3(7) 2_766 . . . ?
Cs2 C48 C49 C55B -122.2(11) 2_766 . . . ?
Cs2 C48 C49 C55A -111.6(7) 2_766 . . . ?
Cs2 C49 C50 C51 65.3(7) 2_766 . . . ?
Cs2 C49 C55B C56B -29.8(17) 2_766 . . . ?
Cs2 C49 C55B C57 -149.5(9) 2_766 . . . ?
Cs2 C49 C55A C56A 71.5(14) 2_766 . . . ?
Cs2 C49 C55A C57 -171.5(8) 2_766 . . . ?
Cs2 C50 C51 C46 73.3(6) 2_766 . . . ?
Cs2 C50 C51 C58 -107.9(6) 2_766 . . . ?
Cs2 C51 C58 C59 -38.3(7) 2_766 . . . ?
Cs2 C51 C58 C60 -157.1(5) 2_766 . . . ?
P1 C1 C2 Cs1 84.7(4) . . . . ?
P1 C1 C2 C3 162.3(6) . . . . ?
P1 C1 C2 C7 -17.8(9) . . . . ?
P1 C1 C6 Cs1 -81.5(5) . . . . ?
P1 C1 C6 C5 -162.4(5) . . . . ?
P1 C1 C6 C13 21.7(10) . . . . ?
P1 C16 C17 C18 167.6(6) . . . . ?
P1 C16 C17 C22 -12.3(10) . . . . ?
P1 C16 C21 C20 -169.8(6) . . . . ?
P1 C16 C21 C28 8.6(10) . . . . ?
P2 C31 C32 Cs1 -80.9(5) . . . . ?
P2 C31 C32 C33 -178.7(6) . . . . ?
P2 C31 C32 C37 2.7(10) . . . . ?
P2 C31 C36 C35 178.4(6) . . . . ?
P2 C31 C36 C43 0.7(10) . . . . ?
P2 C46 C47 Cs2 102.8(5) . . . 2_766 ?
P2 C46 C47 C48 177.0(5) . . . . ?
P2 C46 C47 C52 -3.7(10) . . . . ?
P2 C46 C51 Cs2 -103.6(4) . . . 2_766 ?
P2 C46 C51 C50 -179.6(6) . . . . ?
P2 C46 C51 C58 1.6(8) . . . . ?
P3 C61 C62 C63 -177.6(6) . . . . ?
P3 C61 C62 C67 0.8(11) . . . . ?
P3 C61 C66 C65 177.9(6) . . . . ?
P3 C61 C66 C73 -1.4(10) . . . . ?
P3 C76 C77 C78 -176.7(5) . . . . ?
P3 C76 C77 C82 4.6(9) . . . . ?
P3 C76 C81 C80 178.3(6) . . . . ?
P3 C76 C81 C88 -8.8(12) . . . . ?
O1 P1 C16 C17 8.6(7) . . . . ?
O1 P1 C16 C21 175.2(5) . . . . ?
O2 P2 C31 Cs1 -16.0(3) . . . . ?
O2 P2 C31 C32 62.9(6) . . . . ?
O2 P2 C31 C36 -113.4(6) . . . . ?
O2 P2 C46 Cs2 101.5(3) . . . 2_766 ?
O2 P2 C46 C47 14.6(7) . . . . ?
O2 P2 C46 C51 -173.9(5) . . . . ?
O3 P3 C61 C62 9.3(8) . . . . ?
O3 P3 C61 C66 -169.6(5) . . . . ?
O3 P3 C76 C77 -79.6(6) . . . . ?
O3 P3 C76 C81 99.6(7) . . . . ?
C1 P1 O1 Cs1 21.7(3) . . . . ?
C1 P1 O1 Cs2 124.1(3) . . . . ?
C1 P1 C16 C17 117.9(6) . . . . ?
C1 P1 C16 C21 -75.5(6) . . . . ?
C1 C2 C3 Cs1 -67.4(6) . . . . ?
C1 C2 C3 C4 0.0(11) . . . . ?
C1 C2 C7 C8 122.2(8) . . . . ?
C1 C2 C7 C9 -113.2(9) . . . . ?
C1 C6 C13 C14 -140.7(8) . . . . ?
C1 C6 C13 C15 94.2(9) . . . . ?
C2 C1 C6 Cs1 82.2(6) . . . . ?
C2 C1 C6 C5 1.2(10) . . . . ?
C2 C1 C6 C13 -174.7(6) . . . . ?
C2 C3 C4 C5 3.9(11) . . . . ?
C2 C3 C4 C10 -177.6(7) . . . . ?
C3 C2 C7 C8 -57.9(9) . . . . ?
C3 C2 C7 C9 66.7(10) . . . . ?
C3 C4 C5 Cs1 -65.6(7) . . . . ?
C3 C4 C5 C6 -5.3(11) . . . . ?
C3 C4 C10 C11 -76.7(10) . . . . ?
C3 C4 C10 C12 159.6(8) . . . . ?
C4 C5 C6 Cs1 -68.7(7) . . . . ?
C4 C5 C6 C1 2.8(11) . . . . ?
C4 C5 C6 C13 178.9(7) . . . . ?
C5 C4 C10 C11 101.6(9) . . . . ?
C5 C4 C10 C12 -22.1(12) . . . . ?
C5 C6 C13 C14 43.3(10) . . . . ?
C5 C6 C13 C15 -81.7(9) . . . . ?
C6 C1 C2 Cs1 -80.2(6) . . . . ?
C6 C1 C2 C3 -2.6(10) . . . . ?
C6 C1 C2 C7 177.3(7) . . . . ?
C7 C2 C3 Cs1 112.7(6) . . . . ?
C7 C2 C3 C4 -179.9(7) . . . . ?
C10 C4 C5 Cs1 116.0(7) . . . . ?
C10 C4 C5 C6 176.3(7) . . . . ?
C16 P1 O1 Cs1 133.6(3) . . . . ?
C16 P1 O1 Cs2 -124.0(2) . . . . ?
C16 C17 C18 C19 0.9(13) . . . . ?
C16 C17 C22 C23 104.3(9) . . . . ?
C16 C17 C22 C24 -134.0(8) . . . . ?
C16 C21 C28 C29 137.9(12) . . . . ?
C16 C21 C28 C30 -99.7(10) . . . . ?
C17 C16 C21 C20 -2.4(11) . . . . ?
C17 C16 C21 C28 175.9(8) . . . . ?
C17 C18 C19 C20 -2.3(16) . . . . ?
C17 C18 C19 C25 -179.5(9) . . . . ?
C18 C17 C22 C23 -75.5(10) . . . . ?
C18 C17 C22 C24 46.1(10) . . . . ?
C18 C19 C20 C21 1.3(16) . . . . ?
C18 C19 C25 C26 -1.9(19) . . . . ?
C18 C19 C25 C27 -124.5(14) . . . . ?
C19 C20 C21 C16 1.1(14) . . . . ?
C19 C20 C21 C28 -177.3(9) . . . . ?
C20 C19 C25 C26 -179.2(13) . . . . ?
C20 C19 C25 C27 58.3(14) . . . . ?
C20 C21 C28 C29 -43.8(14) . . . . ?
C20 C21 C28 C30 78.6(11) . . . . ?
C21 C16 C17 C18 1.6(11) . . . . ?
C21 C16 C17 C22 -178.3(7) . . . . ?
C22 C17 C18 C19 -179.3(9) . . . . ?
C25 C19 C20 C21 178.6(9) . . . . ?
C31 P2 O2 Cs1 22.8(4) . . . . ?
C31 P2 O2 Cs2 124.1(3) . . . . ?
C31 P2 C46 Cs2 -150.2(3) . . . 2_766 ?
C31 P2 C46 C47 122.9(6) . . . . ?
C31 P2 C46 C51 -65.6(6) . . . . ?
C31 C32 C33 C34 0.1(12) . . . . ?
C31 C32 C37 C38 -129.6(7) . . . . ?
C31 C32 C37 C39 106.5(8) . . . . ?
C31 C36 C43 C44 102.0(9) . . . . ?
C31 C36 C43 C45 -132.6(9) . . . . ?
C32 C31 C36 C35 1.9(11) . . . . ?
C32 C31 C36 C43 -175.8(7) . . . . ?
C32 C33 C34 C35 2.6(13) . . . . ?
C32 C33 C34 C40 -177.0(8) . . . . ?
C33 C32 C37 C38 51.9(9) . . . . ?
C33 C32 C37 C39 -72.0(9) . . . . ?
C33 C34 C35 C36 -3.1(13) . . . . ?
C33 C34 C40 C41 -160.0(9) . . . . ?
C33 C34 C40 C42 75.7(11) . . . . ?
C34 C35 C36 C31 0.9(12) . . . . ?
C34 C35 C36 C43 178.7(8) . . . . ?
C35 C34 C40 C41 20.3(13) . . . . ?
C35 C34 C40 C42 -104.0(11) . . . . ?
C35 C36 C43 C44 -75.7(10) . . . . ?
C35 C36 C43 C45 49.7(11) . . . . ?
C36 C31 C32 Cs1 95.4(7) . . . . ?
C36 C31 C32 C33 -2.4(11) . . . . ?
C36 C31 C32 C37 179.1(7) . . . . ?
C37 C32 C33 C34 178.8(8) . . . . ?
C40 C34 C35 C36 176.5(8) . . . . ?
C46 P2 O2 Cs1 129.7(3) . . . . ?
C46 P2 O2 Cs2 -129.0(2) . . . . ?
C46 P2 C31 Cs1 -131.9(3) . . . . ?
C46 P2 C31 C32 -53.1(7) . . . . ?
C46 P2 C31 C36 130.6(6) . . . . ?
C46 C47 C48 Cs2 -72.7(6) . . . 2_766 ?
C46 C47 C48 C49 -0.1(11) . . . . ?
C46 C47 C52 C53 -130.1(8) . . . . ?
C46 C47 C52 C54 104.7(9) . . . . ?
C46 C51 C58 C59 -126.1(7) . . . . ?
C46 C51 C58 C60 115.1(7) . . . . ?
C47 C46 C51 Cs2 68.6(6) . . . 2_766 ?
C47 C46 C51 C50 -7.5(10) . . . . ?
C47 C46 C51 C58 173.7(6) . . . . ?
C47 C48 C49 Cs2 -68.2(7) . . . 2_766 ?
C47 C48 C49 C50 -3.9(12) . . . . ?
C47 C48 C49 C55B 169.6(11) . . . . ?
C47 C48 C49 C55A -179.8(8) . . . . ?
C48 C47 C52 C53 49.2(10) . . . . ?
C48 C47 C52 C54 -76.0(9) . . . . ?
C48 C49 C50 Cs2 -63.2(7) . . . 2_766 ?
C48 C49 C50 C51 2.0(12) . . . . ?
C48 C49 C55B C56B 69.5(16) . . . . ?
C48 C49 C55B C57 -50.3(19) . . . . ?
C48 C49 C55A C56A 152.4(12) . . . . ?
C48 C49 C55A C57 -90.6(11) . . . . ?
C49 C50 C51 Cs2 -69.6(8) . . . 2_766 ?
C49 C50 C51 C46 3.7(12) . . . . ?
C49 C50 C51 C58 -177.5(7) . . . . ?
C50 C49 C55B C56B -116.7(13) . . . . ?
C50 C49 C55B C57 123.5(12) . . . . ?
C50 C49 C55A C56A -22.7(18) . . . . ?
C50 C49 C55A C57 94.3(14) . . . . ?
C50 C51 C58 C59 55.1(9) . . . . ?
C50 C51 C58 C60 -63.7(8) . . . . ?
C51 C46 C47 Cs2 -68.6(5) . . . 2_766 ?
C51 C46 C47 C48 5.6(10) . . . . ?
C51 C46 C47 C52 -175.1(7) . . . . ?
C52 C47 C48 Cs2 107.9(6) . . . 2_766 ?
C52 C47 C48 C49 -179.4(7) . . . . ?
C55B C49 C50 Cs2 122.0(8) . . . 2_766 ?
C55B C49 C50 C51 -172.7(9) . . . . ?
C55A C49 C50 Cs2 111.5(11) . . . 2_766 ?
C55A C49 C50 C51 176.8(9) . . . . ?
C61 P3 O3 Cs1 118.0(7) . . . . ?
C61 P3 C76 C77 52.9(6) . . . . ?
C61 P3 C76 C81 -127.9(6) . . . . ?
C61 C62 C63 C64 -0.4(13) . . . . ?
C61 C62 C67 C68 -95.6(10) . . . . ?
C61 C62 C67 C69 140.0(8) . . . . ?
C61 C66 C73 C74 -112.8(9) . . . . ?
C61 C66 C73 C75 122.9(9) . . . . ?
C62 C61 C66 C65 -1.0(11) . . . . ?
C62 C61 C66 C73 179.7(7) . . . . ?
C62 C63 C64 C65 -0.5(15) . . . . ?
C62 C63 C64 C70 -176.8(10) . . . . ?
C63 C62 C67 C68 82.8(10) . . . . ?
C63 C62 C67 C69 -41.6(10) . . . . ?
C63 C64 C65 C66 0.7(15) . . . . ?
C63 C64 C70 C71 90.9(16) . . . . ?
C63 C64 C70 C72 -103.2(16) . . . . ?
C64 C65 C66 C61 0.0(13) . . . . ?
C64 C65 C66 C73 179.4(9) . . . . ?
C65 C64 C70 C71 -85.3(17) . . . . ?
C65 C64 C70 C72 80.6(17) . . . . ?
C65 C66 C73 C74 67.9(10) . . . . ?
C65 C66 C73 C75 -56.4(10) . . . . ?
C66 C61 C62 C63 1.2(11) . . . . ?
C66 C61 C62 C67 179.7(7) . . . . ?
C67 C62 C63 C64 -179.0(9) . . . . ?
C70 C64 C65 C66 177.1(10) . . . . ?
C76 P3 O3 Cs1 -113.9(7) . . . . ?
C76 P3 C61 C62 -121.1(6) . . . . ?
C76 P3 C61 C66 60.0(7) . . . . ?
C76 C77 C78 C79 -2.4(11) . . . . ?
C76 C77 C82 C83 125.2(7) . . . . ?
C76 C77 C82 C84 -111.0(8) . . . . ?
C76 C81 C88 C89 -109.8(11) . . . . ?
C76 C81 C88 C90A 135(2) . . . . ?
C76 C81 C88 C90B 96(3) . . . . ?
C77 C76 C81 C80 -2.5(12) . . . . ?
C77 C76 C81 C88 170.5(8) . . . . ?
C77 C78 C79 C80 -0.9(13) . . . . ?
C77 C78 C79 C85 -177.7(8) . . . . ?
C78 C77 C82 C83 -53.5(9) . . . . ?
C78 C77 C82 C84 70.3(9) . . . . ?
C78 C79 C80 C81 2.8(14) . . . . ?
C78 C79 C85 C86 77.7(11) . . . . ?
C78 C79 C85 C87 -48.6(14) . . . . ?
C79 C80 C81 C76 -1.1(14) . . . . ?
C79 C80 C81 C88 -174.4(9) . . . . ?
C80 C79 C85 C86 -99.0(11) . . . . ?
C80 C79 C85 C87 134.7(11) . . . . ?
C80 C81 C88 C89 63.0(13) . . . . ?
C80 C81 C88 C90A -53(2) . . . . ?
C80 C81 C88 C90B -91(3) . . . . ?
C81 C76 C77 C78 4.1(10) . . . . ?
C81 C76 C77 C82 -174.6(7) . . . . ?
C82 C77 C78 C79 176.3(7) . . . . ?
C85 C79 C80 C81 179.6(9) . . . . ?

loop_
_smtbx_masks_void_nr
_smtbx_masks_void_average_x
_smtbx_masks_void_average_y
_smtbx_masks_void_average_z
_smtbx_masks_void_volume
_smtbx_masks_void_count_electrons
_smtbx_masks_void_content
1 -0.830 0.239 0.092 1769.1 373.2 ?
